data_7717387
loop_
_publ_author_name
'Obey, Tom J. N.'
'Nichol, Gary S.'
'Love, Jason B.'

_publ_section_title
;
 Controlled and sequential single-electron reduction of the uranyl
 dication.
;
_journal_issue 39
_journal_name_full 'Dalton transactions (Cambridge, England : 2003)'
_journal_page_first 16229
_journal_page_last 16240
_journal_paper_doi 10.1039/d4dt02367f
_journal_volume 53
_journal_year 2024
_chemical_formula_moiety 'C87 H109 N15 O4 U2 Y2, C6 H14, [+ solvents]'
_chemical_formula_sum 'C93 H123 N15 O4 U2 Y2'
_chemical_formula_weight 2168.94
_chemical_properties_physical Air-sensitive,Moisture-sensitive
_space_group_crystal_system triclinic
_space_group_IT_number 2
_space_group_name_Hall '-P 1'
_space_group_name_H-M_alt 'P -1'
_atom_sites_solution_hydrogens geom
_atom_sites_solution_primary dual
_audit_creation_date 2023-11-29
_audit_creation_method
;
Olex2 1.3
(compiled 2020.11.12 svn.r5f609507 for OlexSys, GUI svn.r6408)
;
_audit_update_record
;
2023-12-11 deposited with the CCDC.	2024-09-20 downloaded from the CCDC.
;
_cell_angle_alpha 79.382(2)
_cell_angle_beta 82.241(2)
_cell_angle_gamma 85.201(2)
_cell_formula_units_Z 2
_cell_length_a 12.1503(3)
_cell_length_b 16.1749(4)
_cell_length_c 24.3853(7)
_cell_measurement_reflns_used 30892
_cell_measurement_temperature 120.1(4)
_cell_measurement_theta_max 29.2200
_cell_measurement_theta_min 3.5450
_cell_volume 4658.7(2)
_computing_cell_refinement 'CrysAlisPro 1.171.42.49 (Rigaku OD, 2022)'
_computing_data_collection 'CrysAlisPro 1.171.42.49 (Rigaku OD, 2022)'
_computing_data_reduction 'CrysAlisPro 1.171.42.49 (Rigaku OD, 2022)'
_computing_molecular_graphics 'Olex2 1.3 (Dolomanov et al., 2009)'
_computing_publication_material 'Olex2 1.3 (Dolomanov et al., 2009)'
_computing_structure_refinement 'SHELXL 2018/3 (Sheldrick, 2015)'
_computing_structure_solution 'SHELXT  (Sheldrick, 2015)'
_diffrn_ambient_environment N~2~
_diffrn_ambient_temperature 120.1(4)
_diffrn_detector 'CCD plate'
_diffrn_detector_area_resol_mean 8.0521
_diffrn_detector_type Eos
_diffrn_measured_fraction_theta_full 0.997
_diffrn_measured_fraction_theta_max 0.998
_diffrn_measurement_details
;
List of Runs (angles in degrees, time in seconds):

  # Type    Start    End  Width  t~exp~   \w     \q     \k     \f   Frames
#--------------------------------------------------------------------------
  1  \w    -71.00  -3.00   1.00   30.00    --  -15.82 129.00-153.00   68
  2  \w    -78.00 -11.00   1.00   30.00    --  -15.82 141.00  18.00   67
  3  \w     11.00  80.00   1.00   30.00    --   17.54-141.00 -39.00   69
  4  \w      3.00  72.00   1.00   30.00    --   17.54-129.00 133.00   69
  5  \w    -43.00  39.00   1.00   30.00    --  -15.82  77.00-120.00   82
  6  \w    -83.00   1.00   1.00   30.00    --  -15.82 -57.00 -60.00   84
  7  \w    -88.00 -39.00   1.00   30.00    --  -15.82-178.00 120.00   49
  8  \w     -9.00  39.00   1.00   30.00    --   17.54  77.00-150.00   48
  9  \w     39.00  90.00   1.00   30.00    --   17.54 178.00-120.00   51
 10  \w     -9.00  39.00   1.00   30.00    --   17.54  77.00 -60.00   48
 11  \w      1.00  85.00   1.00   30.00    --   17.54  57.00 120.00   84
 12  \w     -9.00  39.00   1.00   30.00    --   17.54  77.00  30.00   48
 13  \w    -52.00  36.00   1.00   30.00    --   17.54 -38.00 -30.00   88
 14  \w    -85.00   3.00   1.00   30.00    --  -15.82 -38.00-150.00   88
 15  \w     -9.00  39.00   1.00   30.00    --   17.54  77.00  90.00   48
;
_diffrn_measurement_device 'four-circle diffractometer'
_diffrn_measurement_device_type 'Xcalibur, Eos'
_diffrn_measurement_method '\w scans'
_diffrn_orient_matrix_type 'CrysAlisPro convention (1999,Acta A55,543-557)'
_diffrn_orient_matrix_UB_11 0.0043671000
_diffrn_orient_matrix_UB_12 0.0156942000
_diffrn_orient_matrix_UB_13 -0.0293055000
_diffrn_orient_matrix_UB_21 -0.0044812000
_diffrn_orient_matrix_UB_22 0.0418459000
_diffrn_orient_matrix_UB_23 0.0053944000
_diffrn_orient_matrix_UB_31 0.0586915000
_diffrn_orient_matrix_UB_32 -0.0006863000
_diffrn_orient_matrix_UB_33 -0.0010690000
_diffrn_radiation_monochromator graphite
_diffrn_radiation_probe x-ray
_diffrn_radiation_type 'Mo K\a'
_diffrn_radiation_wavelength 0.71073
_diffrn_reflns_av_R_equivalents 0.0695
_diffrn_reflns_av_unetI/netI 0.0610
_diffrn_reflns_Laue_measured_fraction_full 0.997
_diffrn_reflns_Laue_measured_fraction_max 0.998
_diffrn_reflns_limit_h_max 14
_diffrn_reflns_limit_h_min -15
_diffrn_reflns_limit_k_max 20
_diffrn_reflns_limit_k_min -20
_diffrn_reflns_limit_l_max 30
_diffrn_reflns_limit_l_min -30
_diffrn_reflns_number 93776
_diffrn_reflns_point_group_measured_fraction_full 0.997
_diffrn_reflns_point_group_measured_fraction_max 0.998
_diffrn_reflns_theta_full 25.242
_diffrn_reflns_theta_max 26.371
_diffrn_reflns_theta_min 3.388
_diffrn_source 'fine-focus sealed X-ray tube'
_diffrn_source_type 'Enhance (Mo) X-ray Source'
_exptl_absorpt_coefficient_mu 4.755
_exptl_absorpt_correction_T_max 0.650
_exptl_absorpt_correction_T_min 0.311
_exptl_absorpt_correction_type analytical
_exptl_absorpt_process_details
;
CrysAlisPro 1.171.42.49 (Rigaku Oxford Diffraction, 2022)
Analytical numeric absorption correction using a multifaceted crystal
model based on expressions derived by R.C. Clark & J.S. Reid.
(Clark, R. C. & Reid, J. S. (1995). Acta Cryst. A51, 887-897)
Empirical absorption correction using spherical harmonics,
implemented in SCALE3 ABSPACK scaling algorithm.
;
_exptl_crystal_colour 'dark brown'
_exptl_crystal_density_diffrn 1.546
_exptl_crystal_description prism
_exptl_crystal_F_000 2160
_exptl_crystal_recrystallization_method 'Re-crystallisation from solvent: Pyridene, hexane'
_exptl_crystal_size_max 0.504
_exptl_crystal_size_mid 0.135
_exptl_crystal_size_min 0.124
_refine_diff_density_max 4.139
_refine_diff_density_min -2.022
_refine_diff_density_rms 0.197
_refine_ls_extinction_method none
_refine_ls_goodness_of_fit_ref 1.113
_refine_ls_hydrogen_treatment constr
_refine_ls_matrix_type full
_refine_ls_number_parameters 1049
_refine_ls_number_reflns 19017
_refine_ls_number_restraints 1233
_refine_ls_restrained_S_all 1.079
_refine_ls_R_factor_all 0.0783
_refine_ls_R_factor_gt 0.0625
_refine_ls_shift/su_max 0.001
_refine_ls_shift/su_mean 0.000
_refine_ls_structure_factor_coef Fsqd
_refine_ls_weighting_details 'w=1/[\s^2^(Fo^2^)+(0.0349P)^2^+76.4691P] where P=(Fo^2^+2Fc^2^)/3'
_refine_ls_weighting_scheme calc
_refine_ls_wR_factor_gt 0.1383
_refine_ls_wR_factor_ref 0.1459
_reflns_Friedel_coverage 0.000
_reflns_number_gt 15700
_reflns_number_total 19017
_reflns_threshold_expression 'I > 2\s(I)'
_cod_data_source_file d4dt02367f2.cif
_cod_data_source_block to517-pyr_twin1_hklf4_refinalised
_cod_database_code 7717387
_shelx_shelxl_version_number 2018/3
_chemical_oxdiff_formula C93H123N15U2O4Y2
_chemical_oxdiff_usercomment pyr/hex
_shelx_space_group_comment
;
The symmetry employed for this shelxl refinement is uniquely defined
by the following loop, which should always be used as a source of
symmetry information in preference to the above space-group names.
They are only intended as comments.
;
_shelx_estimated_absorpt_t_max 0.590
_shelx_estimated_absorpt_t_min 0.198
_reflns_odcompleteness_completeness 99.77
_reflns_odcompleteness_iscentric 1
_reflns_odcompleteness_theta 26.32
_olex2_refinement_description
;
1. Fixed Uiso
 At 1.2 times of:
  All C(H) groups, All C(H,H) groups
 At 1.5 times of:
  All C(H,H,H) groups
2. Restrained distances
 C88-C89 = C89-C90 = C90-C91 = C91-C92 = C92-C93
 1.52 with sigma of 0.02
 C89-C91 = C90-C92
 2.54 with sigma of 0.04
 C88-C90 = C91-C93
 2.53 with sigma of 0.04
 C88-C89 \\sim C89-C90 \\sim C90-C91 \\sim C91-C92 \\sim C92-C93
 with sigma of 0.02
 C88-C90 \\sim C90-C92 \\sim C89-C91 \\sim C91-C93
 with sigma of 0.04
3. Uiso/Uaniso restraints and constraints
C88 \\sim C89 \\sim C90 \\sim C91 \\sim C92 \\sim C93: within 2A with sigma of
0.04 and sigma for terminal atoms of 0.08 within 2A
4. Rigid body (RIGU) restrains
 All non-hydrogen atoms
 with sigma for 1-2 distances of 0.004 and sigma for 1-3 distances of 0.004
5.a Ternary CH refined with riding coordinates:
 C17(H17), C9(H9), C45(H45), C31(H31), C67(H67), C56(H56), C20(H20)
5.b Secondary CH2 refined with riding coordinates:
 C14(H14A,H14B), C13(H13A,H13B), C50(H50A,H50B), C38(H38A,H38B), C46(H46A,
 H46B), C47(H47A,H47B), C61(H61A,H61B), C10(H10A,H10B), C2(H2A,H2B), C94(H94A,
 H94B), C36(H36A,H36B), C34(H34A,H34B), C22(H22A,H22B), C24(H24A,H24B),
 C23(H23A,H23B), C21(H21A,H21B), C72(H72A,H72B), C25(H25A,H25B), C32(H32A,H32B),
  C35(H35A,H35B), C12(H12A,H12B), C70(H70A,H70B), C48(H48A,H48B), C58(H58A,
 H58B), C49(H49A,H49B), C57(H57A,H57B), C59(H59A,H59B), C68(H68A,H68B),
 C69(H69A,H69B), C33(H33A,H33B), C71(H71A,H71B), C60(H60A,H60B), C89(H89A,H89B),
  C90(H90A,H90B), C91(H91A,H91B), C92(H92A,H92B)
5.c Aromatic/amide H refined with riding coordinates:
 C53(H53), C73(H73), C55(H55), C8(H8), C44(H44), C52(H52), C66(H66), C16(H16),
 C76(H76), C81(H81), C77(H77), C42(H42), C84(H84), C75(H75), C64(H64), C41(H41),
  C85(H85), C74(H74), C83(H83), C5(H5), C19(H19), C87(H87), C6(H6), C30(H30),
 C80(H80), C82(H82), C78(H78), C86(H86), C63(H63), C79(H79), C28(H28), C27(H27)
5.d Idealised Me refined as rotating group:
 C1(H1A,H1B,H1C), C37(H37A,H37B,H37C), C88(H88A,H88B,H88C), C93(H93A,H93B,H93C)
;
_olex2_submission_special_instructions 'No special instructions were received'
_oxdiff_exptl_absorpt_empirical_details
;
Empirical correction (ABSPACK) includes:
- Absorption correction using spherical harmonics
- Frame scaling
;
_oxdiff_exptl_absorpt_empirical_full_max 1.232
_oxdiff_exptl_absorpt_empirical_full_min 0.760

loop_
_space_group_symop_operation_xyz
'x, y, z'
'-x, -y, -z'

loop_
_atom_site_label
_atom_site_type_symbol
_atom_site_fract_x
_atom_site_fract_y
_atom_site_fract_z
_atom_site_U_iso_or_equiv
_atom_site_adp_type
_atom_site_occupancy
_atom_site_site_symmetry_order
_atom_site_calc_flag
_atom_site_refinement_flags_posn
_atom_site_refinement_flags_adp
_atom_site_refinement_flags_occupancy
_atom_site_disorder_assembly
_atom_site_disorder_group
U2 U 0.87663(2) 0.64420(2) 0.75323(2) 0.01659(9) Uani 1 1 d . . . . .
U1 U 0.69167(2) 0.59079(2) 0.66204(2) 0.01619(9) Uani 1 1 d . . . . .
Y2 Y 0.82117(6) 0.82329(5) 0.65650(3) 0.01717(17) Uani 1 1 d . . . . .
Y1 Y 0.62846(6) 0.49878(5) 0.80175(3) 0.01758(17) Uani 1 1 d . . . . .
O3 O 0.7727(4) 0.5464(4) 0.7425(2) 0.0174(12) Uani 1 1 d . . . . .
O2 O 0.8058(5) 0.6863(3) 0.6717(2) 0.0175(12) Uani 1 1 d . . . . .
O4 O 0.5653(4) 0.5472(4) 0.7214(2) 0.0195(12) Uani 1 1 d . . . . .
N8 N 0.8175(5) 0.4638(4) 0.6364(3) 0.0196(14) Uani 1 1 d . . . . .
N2 N 1.0643(5) 0.6268(4) 0.6913(3) 0.0177(14) Uani 1 1 d . . . . .
N13 N 0.5605(6) 0.4997(5) 0.6095(3) 0.0219(15) Uani 1 1 d . . . . .
N3 N 0.7342(6) 0.5607(5) 0.8606(3) 0.0204(14) Uani 1 1 d . . . . .
N1 N 1.0117(6) 0.5296(5) 0.7953(3) 0.0208(15) Uani 1 1 d . . . . .
N7 N 0.7791(5) 0.6122(4) 0.5604(3) 0.0175(13) Uani 1 1 d . . . . .
N9 N 0.6616(5) 0.8040(4) 0.6108(3) 0.0176(13) Uani 1 1 d . . . . .
N5 N 0.7585(6) 0.3934(5) 0.8443(3) 0.0231(15) Uani 1 1 d . . . . .
N4 N 0.5266(6) 0.6360(5) 0.8314(3) 0.0232(15) Uani 1 1 d . . . . .
C17 C 0.7967(7) 0.6872(6) 0.8698(4) 0.0249(18) Uani 1 1 d . . . . .
H17 H 0.792040 0.744514 0.880195 0.030 Uiso 1 1 calc R U . . .
N15 N 0.7677(5) 0.9812(4) 0.6150(3) 0.0216(15) Uani 1 1 d . . . . .
N12 N 1.0066(6) 0.8845(4) 0.6287(3) 0.0213(14) Uani 1 1 d . . . . .
N10 N 0.6393(6) 0.8586(5) 0.7150(3) 0.0226(15) Uani 1 1 d . . . . .
N6 N 0.5838(6) 0.3567(5) 0.7893(3) 0.0246(15) Uani 1 1 d . . . . .
C9 C 1.0917(6) 0.6727(5) 0.6335(3) 0.0175(16) Uani 1 1 d . . . . .
H9 H 1.044672 0.726701 0.629874 0.021 Uiso 1 1 calc R U . . .
C43 C 0.8364(6) 0.5422(5) 0.5438(4) 0.0173(15) Uani 1 1 d . . . . .
N16 N 0.8770(5) 0.8290(4) 0.5587(3) 0.0169(13) Uani 1 1 d . . . . .
C18 C 0.7081(7) 0.6462(6) 0.8573(4) 0.0236(17) Uani 1 1 d . . . . .
C15 C 0.8393(7) 0.5476(6) 0.8759(4) 0.0226(17) Uani 1 1 d . . . . .
C53 C 0.5034(7) 0.7322(6) 0.6342(4) 0.0220(18) Uani 1 1 d . . . . .
H53 H 0.435705 0.711240 0.653983 0.026 Uiso 1 1 calc R U . . .
C40 C 0.7803(6) 0.6725(5) 0.5133(3) 0.0160(15) Uani 1 1 d . . . . .
C45 C 0.8530(7) 0.3890(5) 0.6759(4) 0.0208(17) Uani 1 1 d . . . . .
H45 H 0.797866 0.384144 0.710574 0.025 Uiso 1 1 calc R U . . .
C14 C 1.0577(7) 0.6214(6) 0.5924(4) 0.0195(17) Uani 1 1 d . . . . .
H14A H 1.099041 0.565690 0.597104 0.023 Uiso 1 1 calc R U . . .
H14B H 0.977313 0.611916 0.601540 0.023 Uiso 1 1 calc R U . . .
C73 C 0.4507(7) 0.5115(6) 0.6232(4) 0.0250(19) Uani 1 1 d . . . . .
H73 H 0.424880 0.544234 0.651504 0.030 Uiso 1 1 calc R U . . .
N14 N 0.5033(6) 0.4454(5) 0.8911(3) 0.0266(16) Uani 1 1 d . . . . .
C55 C 0.5596(7) 0.8214(6) 0.7009(4) 0.0229(17) Uani 1 1 d . . . . .
H55 H 0.491349 0.817033 0.725070 0.028 Uiso 1 1 calc R U . . .
C4 C 1.0096(7) 0.4703(6) 0.8422(4) 0.0231(17) Uani 1 1 d . . . . .
C8 C 1.1365(7) 0.5697(5) 0.7117(4) 0.0197(16) Uani 1 1 d . . . . .
H8 H 1.206319 0.561854 0.689942 0.024 Uiso 1 1 calc R U . . .
C44 C 0.8566(6) 0.4699(5) 0.5841(4) 0.0187(16) Uani 1 1 d . . . . .
H44 H 0.900852 0.423751 0.572169 0.022 Uiso 1 1 calc R U . . .
C52 C 0.5559(6) 0.7144(6) 0.5824(4) 0.0209(17) Uani 1 1 d . . . . .
H52 H 0.531647 0.677967 0.560645 0.025 Uiso 1 1 calc R U . . .
C13 C 1.0800(7) 0.6645(6) 0.5318(4) 0.0227(18) Uani 1 1 d . . . . .
H13A H 1.034359 0.718296 0.525940 0.027 Uiso 1 1 calc R U . . .
H13B H 1.058827 0.628184 0.506809 0.027 Uiso 1 1 calc R U . . .
C7 C 1.1147(7) 0.5194(6) 0.7647(4) 0.0226(17) Uani 1 1 d . . . . .
C54 C 0.5703(7) 0.7867(6) 0.6508(4) 0.0216(17) Uani 1 1 d . . . . .
C66 C 1.0332(7) 0.9020(5) 0.5748(4) 0.0206(16) Uani 1 1 d . . . . .
H66 H 1.097168 0.932677 0.560043 0.025 Uiso 1 1 calc R U . . .
C16 C 0.8787(7) 0.6236(6) 0.8820(4) 0.0276(19) Uani 1 1 d . . . . .
H16 H 0.949269 0.630685 0.892564 0.033 Uiso 1 1 calc R U . . .
C76 C 0.5216(8) 0.4121(7) 0.5455(4) 0.030(2) Uani 1 1 d . . . . .
H76 H 0.549010 0.376224 0.519353 0.036 Uiso 1 1 calc R U . . .
C50 C 0.9662(7) 0.4002(6) 0.6932(4) 0.027(2) Uani 1 1 d . . . . .
H50A H 0.963211 0.452838 0.708737 0.033 Uiso 1 1 calc R U . . .
H50B H 1.023149 0.404710 0.659832 0.033 Uiso 1 1 calc R U . . .
C31 C 0.4983(8) 0.3315(6) 0.7586(4) 0.030(2) Uani 1 1 d . . . . .
H31 H 0.454253 0.384066 0.744044 0.037 Uiso 1 1 calc R U . . .
C81 C 0.3245(9) 0.4097(8) 0.9402(5) 0.040(3) Uani 1 1 d . . . . .
H81 H 0.248020 0.403533 0.938529 0.049 Uiso 1 1 calc R U . . .
C77 C 0.5935(7) 0.4496(6) 0.5714(4) 0.0255(19) Uani 1 1 d . . . . .
H77 H 0.671180 0.439256 0.561590 0.031 Uiso 1 1 calc R U . . .
C42 C 0.8719(7) 0.5584(6) 0.4858(4) 0.0201(16) Uani 1 1 d . . . . .
H42 H 0.912096 0.520058 0.464158 0.024 Uiso 1 1 calc R U . . .
C67 C 1.0817(7) 0.9047(6) 0.6665(4) 0.0231(18) Uani 1 1 d . . . . .
H67 H 1.099752 0.851120 0.692287 0.028 Uiso 1 1 calc R U . . .
C84 C 0.6784(8) 1.0711(6) 0.5415(4) 0.031(2) Uani 1 1 d . . . . .
H84 H 0.651461 1.077634 0.506085 0.037 Uiso 1 1 calc R U . . .
C65 C 0.9685(6) 0.8760(5) 0.5371(4) 0.0192(16) Uani 1 1 d . . . . .
C75 C 0.4088(7) 0.4283(6) 0.5587(4) 0.028(2) Uani 1 1 d . . . . .
H75 H 0.356973 0.405224 0.540682 0.034 Uiso 1 1 calc R U . . .
C64 C 0.9831(7) 0.8894(6) 0.4788(4) 0.0228(17) Uani 1 1 d . . . . .
H64 H 1.040464 0.918742 0.454490 0.027 Uiso 1 1 calc R U . . .
C41 C 0.8369(6) 0.6414(5) 0.4662(4) 0.0190(16) Uani 1 1 d . . . . .
H41 H 0.848657 0.671099 0.428692 0.023 Uiso 1 1 calc R U . . .
C38 C 0.6689(7) 0.7943(6) 0.4655(4) 0.0237(18) Uani 1 1 d . . . . .
H38A H 0.720099 0.791531 0.430611 0.028 Uiso 1 1 calc R U . . .
H38B H 0.608974 0.755934 0.466651 0.028 Uiso 1 1 calc R U . . .
C85 C 0.6684(8) 1.1370(6) 0.5702(4) 0.0298(19) Uani 1 1 d . . . . .
H85 H 0.633438 1.189540 0.555412 0.036 Uiso 1 1 calc R U . . .
C74 C 0.3724(7) 0.4781(6) 0.5982(4) 0.029(2) Uani 1 1 d . . . . .
H74 H 0.295031 0.489613 0.608210 0.034 Uiso 1 1 calc R U . . .
C83 C 0.7282(7) 0.9950(6) 0.5646(4) 0.0289(19) Uani 1 1 d . . . . .
H83 H 0.734967 0.949989 0.544014 0.035 Uiso 1 1 calc R U . . .
C3 C 0.9036(7) 0.4619(6) 0.8842(4) 0.0265(17) Uani 1 1 d . . . . .
C46 C 0.8577(8) 0.3059(6) 0.6537(4) 0.029(2) Uani 1 1 d . . . . .
H46A H 0.784357 0.298241 0.642552 0.034 Uiso 1 1 calc R U . . .
H46B H 0.913577 0.307985 0.620040 0.034 Uiso 1 1 calc R U . . .
C51 C 0.6520(6) 0.7613(5) 0.5691(3) 0.0152(15) Uani 1 1 d . . . . .
C29 C 0.7353(8) 0.3118(6) 0.8433(4) 0.031(2) Uani 1 1 d . . . . .
C39 C 0.7336(7) 0.7618(5) 0.5162(4) 0.0183(15) Uani 1 1 d . . . . .
C5 C 1.1109(7) 0.4204(7) 0.8429(4) 0.034(2) Uani 1 1 d . . . . .
H5 H 1.129770 0.374286 0.870982 0.041 Uiso 1 1 calc R U . . .
C56 C 0.6120(8) 0.8964(6) 0.7660(4) 0.0274(19) Uani 1 1 d . . . . .
H56 H 0.571811 0.854130 0.795419 0.033 Uiso 1 1 calc R U . . .
C47 C 0.8885(9) 0.2313(6) 0.6987(5) 0.038(2) Uani 1 1 d . . . . .
H47A H 0.831324 0.227799 0.731909 0.045 Uiso 1 1 calc R U . . .
H47B H 0.890872 0.178174 0.683677 0.045 Uiso 1 1 calc R U . . .
C26 C 0.8453(7) 0.3877(6) 0.8751(4) 0.029(2) Uani 1 1 d . . . . .
C19 C 0.5989(7) 0.6792(6) 0.8458(4) 0.0236(18) Uani 1 1 d . . . . .
H19 H 0.578548 0.736249 0.849062 0.028 Uiso 1 1 calc R U . . .
C61 C 0.7164(9) 0.9140(7) 0.7884(5) 0.038(2) Uani 1 1 d . . . . .
H61A H 0.762510 0.860706 0.796238 0.045 Uiso 1 1 calc R U . . .
H61B H 0.760037 0.953305 0.759220 0.045 Uiso 1 1 calc R U . . .
C10 C 1.2130(7) 0.6953(6) 0.6172(4) 0.0209(17) Uani 1 1 d . . . . .
H10A H 1.230636 0.734073 0.641394 0.025 Uiso 1 1 calc R U . . .
H10B H 1.262101 0.643411 0.624289 0.025 Uiso 1 1 calc R U . . .
C2 C 0.9384(8) 0.4438(7) 0.9447(4) 0.031(2) Uani 1 1 d . . . . .
H2A H 0.989314 0.392594 0.948580 0.037 Uiso 1 1 calc R U . . .
H2B H 0.979874 0.491433 0.949841 0.037 Uiso 1 1 calc R U . . .
C87 C 0.7601(7) 1.0480(6) 0.6404(4) 0.0270(19) Uani 1 1 d . . . . .
H87 H 0.791713 1.041346 0.674601 0.032 Uiso 1 1 calc R U . . .
C6 C 1.1772(8) 0.4533(6) 0.7938(4) 0.0278(19) Uani 1 1 d . . . . .
H6 H 1.251352 0.434231 0.782268 0.033 Uiso 1 1 calc R U . . .
C94 C 1.2372(7) 0.7363(6) 0.5564(4) 0.0225(18) Uani 1 1 d . . . . .
H94A H 1.317682 0.745436 0.547522 0.027 Uiso 1 1 calc R U . . .
H94B H 1.195899 0.791936 0.550338 0.027 Uiso 1 1 calc R U . . .
C30 C 0.6469(8) 0.2969(6) 0.8145(4) 0.030(2) Uani 1 1 d . . . . .
H30 H 0.633165 0.240221 0.813524 0.036 Uiso 1 1 calc R U . . .
C36 C 0.5491(9) 0.2934(7) 0.7083(4) 0.035(2) Uani 1 1 d . . . . .
H36A H 0.596235 0.242438 0.721144 0.042 Uiso 1 1 calc R U . . .
H36B H 0.597630 0.334248 0.683088 0.042 Uiso 1 1 calc R U . . .
C34 C 0.3826(10) 0.2109(7) 0.7129(6) 0.052(3) Uani 1 1 d . . . . .
H34A H 0.423162 0.156729 0.725909 0.063 Uiso 1 1 calc R U . . .
H34B H 0.323803 0.199410 0.691340 0.063 Uiso 1 1 calc R U . . .
C22 C 0.2342(8) 0.7247(8) 0.8776(5) 0.042(3) Uani 1 1 d . . . . .
H22A H 0.186113 0.714834 0.914113 0.050 Uiso 1 1 calc R U . . .
H22B H 0.248293 0.785366 0.868470 0.050 Uiso 1 1 calc R U . . .
C20 C 0.4172(7) 0.6825(6) 0.8264(4) 0.0240(18) Uani 1 1 d . . . . .
H20 H 0.430591 0.743606 0.813511 0.029 Uiso 1 1 calc R U . . .
C80 C 0.3678(10) 0.3911(9) 0.9907(5) 0.050(3) Uani 1 1 d . . . . .
H80 H 0.321819 0.372553 1.024694 0.060 Uiso 1 1 calc R U . . .
C82 C 0.3940(8) 0.4374(6) 0.8924(4) 0.029(2) Uani 1 1 d . . . . .
H82 H 0.362796 0.451915 0.857931 0.035 Uiso 1 1 calc R U . . .
C24 C 0.2474(8) 0.7085(7) 0.7775(4) 0.032(2) Uani 1 1 d . . . . .
H24A H 0.264945 0.767943 0.763280 0.038 Uiso 1 1 calc R U . . .
H24B H 0.206995 0.689820 0.749729 0.038 Uiso 1 1 calc R U . . .
C62 C 0.8331(7) 0.8148(5) 0.5127(4) 0.0193(16) Uani 1 1 d . . . . .
C23 C 0.1742(8) 0.7025(7) 0.8332(5) 0.040(2) Uani 1 1 d . . . . .
H23A H 0.107174 0.741149 0.828613 0.047 Uiso 1 1 calc R U . . .
H23B H 0.149595 0.644419 0.845110 0.047 Uiso 1 1 calc R U . . .
C21 C 0.3444(8) 0.6735(7) 0.8834(4) 0.034(2) Uani 1 1 d . . . . .
H21A H 0.330301 0.613453 0.897367 0.041 Uiso 1 1 calc R U . . .
H21B H 0.383748 0.693590 0.911005 0.041 Uiso 1 1 calc R U . . .
C78 C 0.5428(9) 0.4267(9) 0.9400(5) 0.049(3) Uani 1 1 d . . . . .
H78 H 0.619929 0.431890 0.940594 0.059 Uiso 1 1 calc R U . . .
C86 C 0.7106(8) 1.1254(6) 0.6215(4) 0.032(2) Uani 1 1 d . . . . .
H86 H 0.705287 1.169543 0.642766 0.038 Uiso 1 1 calc R U . . .
C72 C 1.0185(8) 0.9651(7) 0.7031(5) 0.035(2) Uani 1 1 d . . . . .
H72A H 0.948603 0.940312 0.722225 0.041 Uiso 1 1 calc R U . . .
H72B H 0.998551 1.018904 0.678816 0.041 Uiso 1 1 calc R U . . .
C25 C 0.3551(8) 0.6542(6) 0.7835(4) 0.029(2) Uani 1 1 d . . . . .
H25A H 0.402183 0.659488 0.746753 0.035 Uiso 1 1 calc R U . . .
H25B H 0.338146 0.594374 0.795943 0.035 Uiso 1 1 calc R U . . .
C32 C 0.4165(8) 0.2730(7) 0.7969(5) 0.039(2) Uani 1 1 d . . . . .
H32A H 0.378754 0.301579 0.827518 0.047 Uiso 1 1 calc R U . . .
H32B H 0.457624 0.221434 0.814173 0.047 Uiso 1 1 calc R U . . .
C1 C 0.8396(9) 0.4313(8) 0.9911(4) 0.044(3) Uani 1 1 d . . . . .
H1A H 0.801758 0.381397 0.988267 0.067 Uiso 1 1 calc R U . . .
H1B H 0.787459 0.481004 0.986820 0.067 Uiso 1 1 calc R U . . .
H1C H 0.866623 0.423568 1.027934 0.067 Uiso 1 1 calc R U . . .
C63 C 0.8968(7) 0.8513(5) 0.4630(4) 0.0217(17) Uani 1 1 d . . . . .
H63 H 0.883471 0.850048 0.425660 0.026 Uiso 1 1 calc R U . . .
C35 C 0.4620(10) 0.2694(7) 0.6751(5) 0.047(3) Uani 1 1 d . . . . .
H35A H 0.420151 0.320954 0.658396 0.057 Uiso 1 1 calc R U . . .
H35B H 0.499593 0.241521 0.644180 0.057 Uiso 1 1 calc R U . . .
C12 C 1.2037(7) 0.6816(6) 0.5169(4) 0.0251(19) Uani 1 1 d . . . . .
H12A H 1.217484 0.711013 0.477455 0.030 Uiso 1 1 calc R U . . .
H12B H 1.249126 0.627609 0.520564 0.030 Uiso 1 1 calc R U . . .
C79 C 0.4780(10) 0.4000(10) 0.9906(5) 0.059(4) Uani 1 1 d . . . . .
H79 H 0.510368 0.388087 1.024739 0.071 Uiso 1 1 calc R U . . .
C37 C 0.6172(8) 0.8839(6) 0.4627(4) 0.030(2) Uani 1 1 d . . . . .
H37A H 0.572788 0.897613 0.431168 0.045 Uiso 1 1 calc R U . . .
H37B H 0.676257 0.923406 0.457262 0.045 Uiso 1 1 calc R U . . .
H37C H 0.569216 0.888393 0.497853 0.045 Uiso 1 1 calc R U . . .
C70 C 1.1990(10) 1.0170(7) 0.7190(6) 0.048(3) Uani 1 1 d . . . . .
H70A H 1.184819 1.072495 0.695300 0.058 Uiso 1 1 calc R U . . .
H70B H 1.244710 1.025246 0.748060 0.058 Uiso 1 1 calc R U . . .
C48 C 1.0015(9) 0.2423(7) 0.7158(5) 0.040(3) Uani 1 1 d . . . . .
H48A H 1.020545 0.194602 0.745467 0.049 Uiso 1 1 calc R U . . .
H48B H 1.059382 0.242547 0.683054 0.049 Uiso 1 1 calc R U . . .
C58 C 0.5062(10) 1.0111(7) 0.8114(5) 0.047(3) Uani 1 1 d . . . . .
H58A H 0.464112 0.969832 0.839930 0.056 Uiso 1 1 calc R U . . .
H58B H 0.458712 1.063848 0.804776 0.056 Uiso 1 1 calc R U . . .
C28 C 0.8075(10) 0.2545(7) 0.8730(5) 0.047(3) Uani 1 1 d . . . . .
H28 H 0.809326 0.194809 0.878060 0.057 Uiso 1 1 calc R U . . .
C27 C 0.8760(10) 0.3029(7) 0.8935(5) 0.044(3) Uani 1 1 d . . . . .
H27 H 0.933630 0.282047 0.916114 0.053 Uiso 1 1 calc R U . . .
C49 C 0.9984(9) 0.3247(7) 0.7376(5) 0.039(2) Uani 1 1 d . . . . .
H49A H 1.072505 0.332071 0.748070 0.047 Uiso 1 1 calc R U . . .
H49B H 0.943856 0.322546 0.771836 0.047 Uiso 1 1 calc R U . . .
C57 C 0.5343(9) 0.9765(7) 0.7571(4) 0.035(2) Uani 1 1 d . . . . .
H57A H 0.571058 1.019598 0.727667 0.043 Uiso 1 1 calc R U . . .
H57B H 0.465048 0.963347 0.744141 0.043 Uiso 1 1 calc R U . . .
C59 C 0.6124(11) 1.0285(9) 0.8333(6) 0.059(3) Uani 1 1 d . . . . .
H59A H 0.650110 1.074122 0.806473 0.070 Uiso 1 1 calc R U . . .
H59B H 0.592698 1.048112 0.869732 0.070 Uiso 1 1 calc R U . . .
C68 C 1.1914(7) 0.9402(6) 0.6392(4) 0.031(2) Uani 1 1 d . . . . .
H68A H 1.176671 0.993265 0.612957 0.037 Uiso 1 1 calc R U . . .
H68B H 1.233423 0.899694 0.617099 0.037 Uiso 1 1 calc R U . . .
C69 C 1.2622(8) 0.9576(7) 0.6831(5) 0.038(2) Uani 1 1 d . . . . .
H69A H 1.282568 0.903904 0.707323 0.045 Uiso 1 1 calc R U . . .
H69B H 1.331678 0.982745 0.663755 0.045 Uiso 1 1 calc R U . . .
C33 C 0.3291(10) 0.2487(9) 0.7635(6) 0.059(3) Uani 1 1 d . . . . .
H33A H 0.280907 0.207358 0.788506 0.070 Uiso 1 1 calc R U . . .
H33B H 0.281586 0.299410 0.750639 0.070 Uiso 1 1 calc R U . . .
C71 C 1.0886(10) 0.9825(8) 0.7475(5) 0.047(3) Uani 1 1 d . . . . .
H71A H 1.047095 1.023861 0.769104 0.056 Uiso 1 1 calc R U . . .
H71B H 1.102714 0.929750 0.774082 0.056 Uiso 1 1 calc R U . . .
C60 C 0.6915(12) 0.9513(9) 0.8411(6) 0.057(4) Uani 1 1 d . . . . .
H60A H 0.761790 0.966730 0.851855 0.069 Uiso 1 1 calc R U . . .
H60B H 0.658339 0.908666 0.872055 0.069 Uiso 1 1 calc R U . . .
O1 O 0.8902(5) 0.7698(4) 0.7371(2) 0.0211(12) Uani 1 1 d . . . . .
C88 C 1.106(3) 1.1079(17) 0.8745(10) 0.198(13) Uani 1 1 d D U . . .
H88A H 1.098531 1.127802 0.834596 0.298 Uiso 1 1 calc R U . . .
H88B H 1.175834 1.074007 0.878184 0.298 Uiso 1 1 calc R U . . .
H88C H 1.105028 1.156451 0.893431 0.298 Uiso 1 1 calc R U . . .
C89 C 1.009(2) 1.0547(14) 0.9012(13) 0.195(12) Uani 1 1 d D U . . .
H89A H 0.974230 1.076200 0.935338 0.234 Uiso 1 1 calc R U . . .
H89B H 0.952864 1.061831 0.874662 0.234 Uiso 1 1 calc R U . . .
C90 C 1.040(2) 0.9617(13) 0.9174(12) 0.188(10) Uani 1 1 d D U . . .
H90A H 1.101454 0.954403 0.941027 0.226 Uiso 1 1 calc R U . . .
H90B H 1.067560 0.938456 0.882863 0.226 Uiso 1 1 calc R U . . .
C91 C 0.943(2) 0.9119(14) 0.9491(13) 0.200(11) Uani 1 1 d D U . . .
H91A H 0.927557 0.926887 0.987119 0.240 Uiso 1 1 calc R U . . .
H91B H 0.876916 0.930379 0.929643 0.240 Uiso 1 1 calc R U . . .
C92 C 0.959(3) 0.8176(14) 0.9557(13) 0.195(12) Uani 1 1 d D U . . .
H92A H 1.033091 0.799734 0.967938 0.235 Uiso 1 1 calc R U . . .
H92B H 0.958710 0.801445 0.918469 0.235 Uiso 1 1 calc R U . . .
C93 C 0.872(2) 0.7697(16) 0.9971(11) 0.171(12) Uani 1 1 d D U . . .
H93A H 0.801693 0.775020 0.980749 0.256 Uiso 1 1 calc R U . . .
H93B H 0.860491 0.793088 1.031894 0.256 Uiso 1 1 calc R U . . .
H93C H 0.897180 0.710098 1.005367 0.256 Uiso 1 1 calc R U . . .

loop_
_atom_site_aniso_label
_atom_site_aniso_U_11
_atom_site_aniso_U_22
_atom_site_aniso_U_33
_atom_site_aniso_U_23
_atom_site_aniso_U_13
_atom_site_aniso_U_12
U2 0.01211(14) 0.01749(17) 0.02021(17) -0.00306(12) -0.00073(11) -0.00360(11)
U1 0.01054(14) 0.01781(17) 0.02036(17) -0.00400(12) 0.00015(11) -0.00347(11)
Y2 0.0144(4) 0.0132(4) 0.0241(4) -0.0024(3) -0.0024(3) -0.0034(3)
Y1 0.0135(4) 0.0187(4) 0.0200(4) -0.0021(3) 0.0011(3) -0.0052(3)
O3 0.012(3) 0.022(3) 0.018(3) 0.000(2) 0.000(2) -0.006(2)
O2 0.020(3) 0.013(3) 0.021(3) -0.004(2) -0.006(2) -0.004(2)
O4 0.011(3) 0.022(3) 0.026(3) -0.003(2) -0.002(2) -0.004(2)
N8 0.013(3) 0.018(3) 0.029(3) -0.004(3) -0.003(3) -0.005(3)
N2 0.008(3) 0.019(4) 0.027(3) -0.006(3) 0.003(2) -0.005(2)
N13 0.014(3) 0.026(4) 0.025(4) -0.004(3) -0.001(3) -0.003(3)
N3 0.020(3) 0.023(3) 0.018(4) -0.003(3) -0.001(3) -0.007(3)
N1 0.017(3) 0.023(4) 0.022(4) 0.000(3) -0.003(2) -0.004(3)
N7 0.014(3) 0.016(3) 0.024(3) -0.007(2) -0.003(3) -0.004(2)
N9 0.011(3) 0.015(3) 0.027(3) -0.005(3) -0.001(2) -0.001(2)
N5 0.020(3) 0.021(3) 0.027(4) 0.004(3) -0.004(3) -0.008(3)
N4 0.016(3) 0.029(4) 0.024(4) -0.005(3) 0.001(3) 0.000(3)
C17 0.026(4) 0.034(4) 0.018(4) -0.013(4) 0.004(3) -0.011(3)
N15 0.009(3) 0.014(3) 0.041(4) -0.003(3) -0.002(3) -0.002(2)
N12 0.018(3) 0.012(4) 0.034(3) 0.000(3) -0.006(3) -0.003(3)
N10 0.020(3) 0.019(4) 0.028(4) -0.006(3) -0.003(3) 0.002(3)
N6 0.023(4) 0.021(4) 0.031(4) -0.005(3) -0.002(3) -0.007(3)
C9 0.012(3) 0.022(4) 0.021(4) -0.007(3) -0.002(3) -0.003(3)
C43 0.008(3) 0.020(4) 0.025(4) -0.008(3) 0.002(3) -0.004(3)
N16 0.012(3) 0.012(3) 0.026(3) -0.002(3) 0.000(2) -0.005(2)
C18 0.023(4) 0.027(4) 0.022(4) -0.009(4) 0.000(3) -0.004(3)
C15 0.018(4) 0.031(4) 0.018(4) 0.000(3) -0.002(3) -0.008(3)
C53 0.010(4) 0.025(5) 0.029(4) -0.002(3) 0.002(3) -0.006(3)
C40 0.009(3) 0.020(3) 0.021(4) -0.005(3) -0.004(3) -0.006(3)
C45 0.016(4) 0.021(4) 0.026(4) -0.003(3) -0.004(3) -0.002(3)
C14 0.013(4) 0.023(5) 0.023(4) -0.005(3) 0.000(3) -0.006(3)
C73 0.016(4) 0.022(5) 0.037(5) -0.009(4) 0.001(3) -0.004(3)
N14 0.021(3) 0.033(4) 0.025(4) -0.004(3) 0.002(3) -0.007(3)
C55 0.015(4) 0.025(5) 0.026(4) -0.003(3) 0.002(3) 0.000(3)
C4 0.021(4) 0.025(5) 0.023(4) 0.000(3) -0.007(3) -0.005(3)
C8 0.017(4) 0.020(4) 0.025(4) -0.011(3) 0.001(3) -0.002(3)
C44 0.010(4) 0.018(4) 0.029(4) -0.007(3) -0.003(3) -0.002(3)
C52 0.011(3) 0.025(4) 0.029(4) -0.008(3) -0.002(3) -0.004(3)
C13 0.022(4) 0.028(5) 0.020(4) -0.009(3) 0.002(3) -0.006(3)
C7 0.017(4) 0.023(4) 0.027(4) -0.006(3) 0.000(3) -0.003(3)
C54 0.015(4) 0.024(4) 0.024(4) -0.002(3) 0.000(3) -0.002(3)
C66 0.013(4) 0.012(4) 0.036(4) -0.001(3) -0.003(3) -0.001(3)
C16 0.020(4) 0.037(5) 0.028(5) -0.009(4) 0.002(3) -0.012(3)
C76 0.023(4) 0.040(6) 0.031(5) -0.012(4) -0.002(4) -0.009(4)
C50 0.018(4) 0.025(5) 0.042(6) -0.010(4) -0.010(4) 0.000(3)
C31 0.023(4) 0.027(5) 0.044(5) -0.007(4) -0.009(4) -0.006(4)
C81 0.027(5) 0.057(7) 0.036(5) -0.005(5) 0.007(4) -0.019(5)
C77 0.016(4) 0.031(5) 0.032(5) -0.012(4) 0.001(3) -0.006(3)
C42 0.013(4) 0.022(4) 0.027(4) -0.010(3) 0.001(3) -0.007(3)
C67 0.018(4) 0.018(4) 0.034(5) 0.000(3) -0.009(3) -0.005(3)
C84 0.025(5) 0.028(5) 0.038(5) -0.004(4) -0.006(4) 0.003(4)
C65 0.012(3) 0.012(4) 0.032(4) 0.001(3) -0.001(3) -0.004(3)
C75 0.018(4) 0.028(5) 0.042(6) -0.010(4) -0.007(4) -0.008(3)
C64 0.015(4) 0.019(4) 0.031(4) 0.000(3) 0.004(3) -0.007(3)
C41 0.015(4) 0.020(4) 0.024(4) -0.008(3) 0.001(3) -0.008(3)
C38 0.016(4) 0.030(5) 0.025(4) 0.000(4) -0.005(3) -0.006(3)
C85 0.024(5) 0.019(4) 0.041(5) 0.003(4) 0.000(4) 0.002(4)
C74 0.012(4) 0.026(5) 0.049(6) -0.008(4) -0.005(4) -0.002(3)
C83 0.022(4) 0.023(4) 0.043(5) -0.008(4) -0.008(4) 0.000(3)
C3 0.024(4) 0.033(4) 0.022(4) 0.001(4) -0.004(3) -0.009(3)
C46 0.029(5) 0.016(4) 0.043(6) -0.007(4) -0.013(4) 0.001(3)
C51 0.014(3) 0.008(4) 0.023(4) 0.000(3) -0.002(3) -0.003(3)
C29 0.026(4) 0.024(4) 0.040(6) 0.002(4) -0.007(4) -0.006(3)
C39 0.014(3) 0.018(4) 0.023(4) -0.003(3) -0.002(3) -0.005(3)
C5 0.018(4) 0.059(7) 0.020(5) 0.008(4) -0.007(3) 0.003(4)
C56 0.032(5) 0.024(5) 0.026(5) -0.006(4) -0.001(4) 0.000(3)
C47 0.048(6) 0.017(5) 0.051(7) -0.004(4) -0.019(5) 0.002(4)
C26 0.021(4) 0.029(4) 0.035(5) 0.000(4) -0.009(4) -0.004(3)
C19 0.018(3) 0.029(5) 0.023(5) -0.005(4) 0.005(3) -0.006(3)
C61 0.041(5) 0.035(6) 0.043(6) -0.016(5) -0.016(4) 0.007(4)
C10 0.015(4) 0.022(5) 0.027(4) -0.005(3) -0.002(3) -0.006(3)
C2 0.024(5) 0.041(6) 0.026(4) 0.004(4) -0.006(3) -0.011(4)
C87 0.024(4) 0.016(4) 0.041(5) -0.002(3) -0.005(4) -0.006(3)
C6 0.024(4) 0.030(5) 0.028(5) -0.005(4) -0.004(3) 0.004(3)
C94 0.018(4) 0.020(5) 0.028(4) -0.004(3) 0.001(3) -0.004(3)
C30 0.033(5) 0.020(5) 0.038(6) -0.002(4) -0.005(4) -0.009(3)
C36 0.041(6) 0.032(6) 0.036(5) -0.008(4) -0.012(4) -0.005(4)
C34 0.055(7) 0.028(6) 0.085(8) -0.017(5) -0.037(6) -0.007(5)
C22 0.029(5) 0.052(7) 0.039(6) -0.004(5) 0.006(4) 0.005(4)
C20 0.016(4) 0.025(5) 0.029(4) -0.004(4) 0.000(3) 0.001(3)
C80 0.041(5) 0.076(9) 0.028(5) 0.001(6) 0.009(4) -0.016(6)
C82 0.024(4) 0.033(6) 0.029(5) -0.004(4) 0.000(3) -0.006(4)
C24 0.025(4) 0.035(6) 0.038(5) -0.006(4) -0.009(4) -0.005(4)
C62 0.016(4) 0.014(4) 0.026(4) 0.001(3) -0.002(3) -0.003(3)
C23 0.025(5) 0.039(6) 0.051(6) -0.006(5) 0.003(4) -0.003(4)
C21 0.027(4) 0.046(6) 0.026(5) -0.004(4) 0.004(4) 0.003(4)
C78 0.028(5) 0.089(10) 0.028(5) 0.000(5) -0.002(4) -0.017(6)
C86 0.034(5) 0.017(4) 0.044(5) -0.008(4) -0.001(4) -0.003(4)
C72 0.024(5) 0.032(6) 0.054(6) -0.017(5) -0.010(4) -0.006(4)
C25 0.026(4) 0.032(5) 0.029(5) -0.007(4) -0.002(3) -0.006(4)
C32 0.029(5) 0.034(6) 0.056(6) -0.010(5) -0.001(4) -0.012(4)
C1 0.036(6) 0.070(8) 0.027(5) -0.001(5) -0.001(4) -0.022(5)
C63 0.018(4) 0.019(4) 0.026(4) 0.000(3) -0.001(3) -0.003(3)
C35 0.059(7) 0.036(6) 0.055(7) -0.016(5) -0.029(5) 0.002(5)
C12 0.021(4) 0.028(5) 0.026(5) -0.007(4) 0.004(3) -0.002(3)
C79 0.045(6) 0.104(11) 0.025(5) 0.004(6) -0.004(4) -0.019(6)
C37 0.021(4) 0.032(5) 0.036(6) 0.001(4) -0.009(4) 0.001(4)
C70 0.049(6) 0.035(6) 0.069(8) -0.015(5) -0.025(5) -0.013(5)
C48 0.044(6) 0.027(5) 0.051(7) -0.006(5) -0.016(5) 0.010(4)
C58 0.064(7) 0.032(6) 0.045(6) -0.015(5) -0.010(5) 0.015(5)
C28 0.052(6) 0.020(5) 0.071(8) 0.008(5) -0.032(6) -0.008(4)
C27 0.048(6) 0.030(5) 0.056(7) 0.006(5) -0.031(5) -0.005(4)
C49 0.045(6) 0.030(5) 0.046(6) -0.011(4) -0.021(5) 0.012(4)
C57 0.039(5) 0.031(5) 0.036(5) -0.009(4) -0.004(4) 0.005(4)
C59 0.062(7) 0.054(8) 0.069(9) -0.040(7) -0.013(6) 0.019(6)
C68 0.022(4) 0.025(5) 0.046(6) 0.001(4) -0.012(4) -0.012(4)
C69 0.022(5) 0.035(6) 0.058(6) 0.002(5) -0.015(4) -0.015(4)
C33 0.037(6) 0.053(8) 0.094(9) -0.020(7) -0.016(5) -0.018(5)
C71 0.047(6) 0.049(7) 0.054(7) -0.024(6) -0.016(5) -0.010(5)
C60 0.070(8) 0.060(8) 0.052(7) -0.033(6) -0.028(6) 0.017(6)
O1 0.023(3) 0.022(3) 0.021(3) -0.008(2) -0.006(2) 0.002(2)
C88 0.31(4) 0.20(3) 0.081(17) -0.029(18) 0.02(2) -0.07(2)
C89 0.28(3) 0.158(18) 0.15(2) -0.031(19) 0.00(2) -0.044(19)
C90 0.28(3) 0.157(17) 0.13(2) -0.034(18) -0.006(19) -0.040(18)
C91 0.27(3) 0.166(18) 0.15(2) 0.003(19) -0.02(2) -0.031(19)
C92 0.24(3) 0.169(18) 0.19(3) -0.04(2) -0.03(2) -0.05(2)
C93 0.19(3) 0.15(2) 0.18(3) 0.016(18) -0.106(19) -0.047(18)

loop_
_atom_type_symbol
_atom_type_description
_atom_type_scat_dispersion_real
_atom_type_scat_dispersion_imag
_atom_type_scat_source
C C 0.0033 0.0016 'International Tables Vol C Tables 4.2.6.8 and 6.1.1.4'
H H 0.0000 0.0000 'International Tables Vol C Tables 4.2.6.8 and 6.1.1.4'
N N 0.0061 0.0033 'International Tables Vol C Tables 4.2.6.8 and 6.1.1.4'
O O 0.0106 0.0060 'International Tables Vol C Tables 4.2.6.8 and 6.1.1.4'
U U -9.6767 9.6646 'International Tables Vol C Tables 4.2.6.8 and 6.1.1.4'
Y Y -2.7962 3.5667 'International Tables Vol C Tables 4.2.6.8 and 6.1.1.4'

loop_
_exptl_crystal_face_index_h
_exptl_crystal_face_index_k
_exptl_crystal_face_index_l
_exptl_crystal_face_perp_dist
0 -22 -1 0.0508
-17 0 -3 0.2313
-1 22 0 0.0840
-1 -1 -34 0.0377
-2 1 33 0.0682
1 -1 -34 0.0575
1 -22 -4 0.0478
-17 2 -3 0.2336
0 23 4 0.0689
17 5 4 0.2604
2 1 34 0.1037
-1 16 28 0.0691
12 -11 17 0.1717

loop_
_geom_angle_atom_site_label_1
_geom_angle_atom_site_label_2
_geom_angle_atom_site_label_3
_geom_angle
_geom_angle_site_symmetry_1
_geom_angle_site_symmetry_3
_geom_angle_publ_flag
O3 U2 O2 72.2(2) . . ?
O3 U2 N2 107.4(2) . . ?
O3 U2 N1 88.7(2) . . ?
O3 U2 C17 106.3(2) . . ?
O3 U2 C18 81.0(2) . . ?
O2 U2 N2 85.3(2) . . ?
O2 U2 N1 138.2(2) . . ?
O2 U2 C17 130.1(2) . . ?
O2 U2 C18 114.4(2) . . ?
N2 U2 C17 137.3(2) . . ?
N2 U2 C18 160.2(2) . . ?
N1 U2 N2 65.0(2) . . ?
N1 U2 C17 90.5(2) . . ?
N1 U2 C18 98.0(2) . . ?
C18 U2 C17 26.6(2) . . ?
O1 U2 O3 142.5(2) . . ?
O1 U2 O2 76.0(2) . . ?
O1 U2 N2 89.1(2) . . ?
O1 U2 N1 128.7(2) . . ?
O1 U2 C17 79.6(2) . . ?
O1 U2 C18 94.7(2) . . ?
O3 U1 N8 78.7(2) . . ?
O3 U1 N13 128.3(2) . . ?
O3 U1 N7 129.7(2) . . ?
O3 U1 C52 154.6(2) . . ?
O2 U1 O3 70.6(2) . . ?
O2 U1 N8 106.0(2) . . ?
O2 U1 N13 159.4(2) . . ?
O2 U1 N7 85.1(2) . . ?
O2 U1 C52 94.4(2) . . ?
O4 U1 O3 75.0(2) . . ?
O4 U1 O2 124.3(2) . . ?
O4 U1 N8 108.5(2) . . ?
O4 U1 N13 73.4(2) . . ?
O4 U1 N7 149.1(2) . . ?
O4 U1 C52 99.0(2) . . ?
N8 U1 N13 74.1(2) . . ?
N8 U1 C52 126.0(2) . . ?
N13 U1 C52 70.7(2) . . ?
N7 U1 N8 66.3(2) . . ?
N7 U1 N13 76.0(2) . . ?
N7 U1 C52 66.3(2) . . ?
O2 Y2 N9 75.1(2) . . ?
O2 Y2 N15 155.3(2) . . ?
O2 Y2 N12 121.0(2) . . ?
O2 Y2 N10 96.3(2) . . ?
O2 Y2 N16 92.9(2) . . ?
O2 Y2 O1 72.5(2) . . ?
N9 Y2 N15 80.2(2) . . ?
N9 Y2 N12 137.4(2) . . ?
N9 Y2 N10 68.8(2) . . ?
N12 Y2 N15 77.4(2) . . ?
N12 Y2 N10 136.8(2) . . ?
N10 Y2 N15 75.4(2) . . ?
N16 Y2 N9 70.6(2) . . ?
N16 Y2 N15 77.8(2) . . ?
N16 Y2 N12 69.5(2) . . ?
N16 Y2 N10 134.2(2) . . ?
O1 Y2 N9 137.3(2) . . ?
O1 Y2 N15 129.2(2) . . ?
O1 Y2 N12 83.9(2) . . ?
O1 Y2 N10 87.9(2) . . ?
O1 Y2 N16 137.4(2) . . ?
O3 Y1 N3 77.0(2) . . ?
O3 Y1 N5 86.3(2) . . ?
O3 Y1 N4 103.3(2) . . ?
O3 Y1 N6 112.0(2) . . ?
O3 Y1 N14 162.6(2) . . ?
O4 Y1 O3 73.7(2) . . ?
O4 Y1 N3 132.9(2) . . ?
O4 Y1 N5 141.5(2) . . ?
O4 Y1 N4 84.0(2) . . ?
O4 Y1 N6 87.0(2) . . ?
O4 Y1 N14 123.0(2) . . ?
N3 Y1 N4 67.9(2) . . ?
N3 Y1 N6 138.6(2) . . ?
N3 Y1 N14 86.8(2) . . ?
N5 Y1 N3 70.3(3) . . ?
N5 Y1 N4 133.4(3) . . ?
N5 Y1 N6 70.2(3) . . ?
N5 Y1 N14 82.2(2) . . ?
N6 Y1 N4 139.4(2) . . ?
N6 Y1 N14 76.2(3) . . ?
N14 Y1 N4 76.0(2) . . ?
U2 O3 U1 108.6(2) . . ?
U2 O3 Y1 125.6(3) . . ?
Y1 O3 U1 101.0(2) . . ?
U1 O2 U2 108.5(2) . . ?
Y2 O2 U2 102.5(2) . . ?
Y2 O2 U1 141.1(3) . . ?
U1 O4 Y1 110.3(2) . . ?
C45 N8 U1 126.3(5) . . ?
C44 N8 U1 115.3(6) . . ?
C44 N8 C45 118.2(7) . . ?
C9 N2 U2 124.8(5) . . ?
C8 N2 U2 117.0(6) . . ?
C8 N2 C9 118.0(7) . . ?
C73 N13 U1 114.7(6) . . ?
C73 N13 C77 116.4(8) . . ?
C77 N13 U1 128.8(5) . . ?
C18 N3 Y1 111.9(5) . . ?
C15 N3 Y1 135.3(6) . . ?
C15 N3 C18 105.6(7) . . ?
C4 N1 U2 136.0(6) . . ?
C4 N1 C7 106.7(7) . . ?
C7 N1 U2 117.4(5) . . ?
C43 N7 U1 114.9(5) . . ?
C40 N7 U1 138.8(5) . . ?
C40 N7 C43 106.0(7) . . ?
C54 N9 Y2 109.7(5) . . ?
C51 N9 Y2 131.4(5) . . ?
C51 N9 C54 106.7(7) . . ?
C29 N5 Y1 114.1(6) . . ?
C26 N5 Y1 139.4(6) . . ?
C26 N5 C29 106.1(8) . . ?
C19 N4 Y1 108.5(6) . . ?
C19 N4 C20 113.2(8) . . ?
C20 N4 Y1 137.2(6) . . ?
U2 C17 H17 126.1 . . ?
C18 C17 U2 75.8(5) . . ?
C18 C17 H17 126.1 . . ?
C16 C17 U2 78.4(5) . . ?
C16 C17 H17 126.1 . . ?
C16 C17 C18 105.0(8) . . ?
C83 N15 Y2 116.1(6) . . ?
C87 N15 Y2 128.1(6) . . ?
C87 N15 C83 115.1(8) . . ?
C66 N12 Y2 113.2(5) . . ?
C66 N12 C67 119.7(7) . . ?
C67 N12 Y2 127.0(6) . . ?
C55 N10 Y2 109.3(6) . . ?
C55 N10 C56 115.8(8) . . ?
C56 N10 Y2 133.6(6) . . ?
C31 N6 Y1 130.3(6) . . ?
C30 N6 Y1 112.6(6) . . ?
C30 N6 C31 117.1(8) . . ?
N2 C9 H9 107.3 . . ?
N2 C9 C14 108.7(7) . . ?
N2 C9 C10 115.7(7) . . ?
C14 C9 H9 107.3 . . ?
C14 C9 C10 110.3(7) . . ?
C10 C9 H9 107.3 . . ?
N7 C43 C44 119.9(8) . . ?
N7 C43 C42 110.3(8) . . ?
C42 C43 C44 129.7(8) . . ?
C65 N16 Y2 114.9(5) . . ?
C62 N16 Y2 138.2(5) . . ?
C62 N16 C65 105.1(7) . . ?
N3 C18 U2 78.8(5) . . ?
N3 C18 C17 111.1(8) . . ?
N3 C18 C19 119.0(8) . . ?
C17 C18 U2 77.5(5) . . ?
C17 C18 C19 129.7(9) . . ?
C19 C18 U2 114.4(6) . . ?
N3 C15 C16 110.1(8) . . ?
N3 C15 C3 124.4(8) . . ?
C16 C15 C3 125.5(8) . . ?
C52 C53 H53 126.9 . . ?
C54 C53 H53 126.9 . . ?
C54 C53 C52 106.3(7) . . ?
N7 C40 C41 111.0(7) . . ?
N7 C40 C39 121.2(7) . . ?
C41 C40 C39 127.6(8) . . ?
N8 C45 H45 107.5 . . ?
N8 C45 C50 110.5(7) . . ?
N8 C45 C46 114.4(7) . . ?
C50 C45 H45 107.5 . . ?
C50 C45 C46 109.2(7) . . ?
C46 C45 H45 107.5 . . ?
C9 C14 H14A 109.0 . . ?
C9 C14 H14B 109.0 . . ?
H14A C14 H14B 107.8 . . ?
C13 C14 C9 112.7(7) . . ?
C13 C14 H14A 109.0 . . ?
C13 C14 H14B 109.0 . . ?
N13 C73 H73 118.4 . . ?
N13 C73 C74 123.3(9) . . ?
C74 C73 H73 118.4 . . ?
C82 N14 Y1 123.1(6) . . ?
C78 N14 Y1 120.8(6) . . ?
C78 N14 C82 116.0(8) . . ?
N10 C55 H55 118.7 . . ?
N10 C55 C54 122.6(8) . . ?
C54 C55 H55 118.7 . . ?
N1 C4 C3 119.8(8) . . ?
N1 C4 C5 111.0(8) . . ?
C5 C4 C3 129.2(8) . . ?
N2 C8 H8 119.0 . . ?
N2 C8 C7 122.0(8) . . ?
C7 C8 H8 119.0 . . ?
N8 C44 C43 122.8(8) . . ?
N8 C44 H44 118.6 . . ?
C43 C44 H44 118.6 . . ?
U1 C52 H52 101.6 . . ?
C53 C52 U1 80.4(5) . . ?
C53 C52 H52 126.8 . . ?
C53 C52 C51 106.5(8) . . ?
C51 C52 U1 85.8(5) . . ?
C51 C52 H52 126.8 . . ?
C14 C13 H13A 109.6 . . ?
C14 C13 H13B 109.6 . . ?
C14 C13 C12 110.1(7) . . ?
H13A C13 H13B 108.2 . . ?
C12 C13 H13A 109.6 . . ?
C12 C13 H13B 109.6 . . ?
N1 C7 C8 118.6(8) . . ?
N1 C7 C6 109.4(8) . . ?
C6 C7 C8 131.9(8) . . ?
N9 C54 C53 110.3(8) . . ?
N9 C54 C55 119.5(8) . . ?
C53 C54 C55 130.2(8) . . ?
N12 C66 H66 119.3 . . ?
N12 C66 C65 121.3(8) . . ?
C65 C66 H66 119.3 . . ?
C17 C16 C15 108.2(8) . . ?
C17 C16 H16 125.9 . . ?
C15 C16 H16 125.9 . . ?
C77 C76 H76 120.9 . . ?
C75 C76 H76 120.9 . . ?
C75 C76 C77 118.2(9) . . ?
C45 C50 H50A 109.7 . . ?
C45 C50 H50B 109.7 . . ?
C45 C50 C49 110.0(8) . . ?
H50A C50 H50B 108.2 . . ?
C49 C50 H50A 109.7 . . ?
C49 C50 H50B 109.7 . . ?
N6 C31 H31 106.9 . . ?
N6 C31 C36 112.3(8) . . ?
N6 C31 C32 112.5(8) . . ?
C36 C31 H31 106.9 . . ?
C36 C31 C32 110.9(8) . . ?
C32 C31 H31 106.9 . . ?
C80 C81 H81 120.7 . . ?
C82 C81 H81 120.7 . . ?
C82 C81 C80 118.6(10) . . ?
N13 C77 C76 124.1(8) . . ?
N13 C77 H77 118.0 . . ?
C76 C77 H77 118.0 . . ?
C43 C42 H42 126.6 . . ?
C41 C42 C43 106.8(8) . . ?
C41 C42 H42 126.6 . . ?
N12 C67 H67 107.0 . . ?
N12 C67 C72 108.8(7) . . ?
N12 C67 C68 116.9(8) . . ?
C72 C67 H67 107.0 . . ?
C68 C67 H67 107.0 . . ?
C68 C67 C72 109.7(8) . . ?
C85 C84 H84 120.3 . . ?
C85 C84 C83 119.3(10) . . ?
C83 C84 H84 120.3 . . ?
N16 C65 C66 119.2(8) . . ?
C64 C65 N16 111.2(7) . . ?
C64 C65 C66 129.5(8) . . ?
C76 C75 H75 120.4 . . ?
C74 C75 C76 119.1(8) . . ?
C74 C75 H75 120.4 . . ?
C65 C64 H64 126.9 . . ?
C65 C64 C63 106.2(7) . . ?
C63 C64 H64 126.9 . . ?
C40 C41 H41 127.0 . . ?
C42 C41 C40 106.0(8) . . ?
C42 C41 H41 127.0 . . ?
H38A C38 H38B 107.5 . . ?
C39 C38 H38A 108.5 . . ?
C39 C38 H38B 108.5 . . ?
C37 C38 H38A 108.5 . . ?
C37 C38 H38B 108.5 . . ?
C37 C38 C39 115.1(8) . . ?
C84 C85 H85 120.7 . . ?
C84 C85 C86 118.6(9) . . ?
C86 C85 H85 120.7 . . ?
C73 C74 H74 120.6 . . ?
C75 C74 C73 118.8(8) . . ?
C75 C74 H74 120.6 . . ?
N15 C83 C84 123.5(9) . . ?
N15 C83 H83 118.3 . . ?
C84 C83 H83 118.3 . . ?
C15 C3 C4 106.5(7) . . ?
C15 C3 C2 108.3(8) . . ?
C4 C3 C2 108.2(7) . . ?
C26 C3 C15 116.8(7) . . ?
C26 C3 C4 107.7(8) . . ?
C26 C3 C2 109.1(8) . . ?
C45 C46 H46A 109.5 . . ?
C45 C46 H46B 109.5 . . ?
H46A C46 H46B 108.1 . . ?
C47 C46 C45 110.8(8) . . ?
C47 C46 H46A 109.5 . . ?
C47 C46 H46B 109.5 . . ?
N9 C51 C52 110.2(7) . . ?
N9 C51 C39 125.2(7) . . ?
C52 C51 C39 124.6(7) . . ?
N5 C29 C30 119.5(8) . . ?
N5 C29 C28 110.8(9) . . ?
C28 C29 C30 129.7(10) . . ?
C40 C39 C38 109.1(7) . . ?
C40 C39 C51 109.2(7) . . ?
C40 C39 C62 106.6(6) . . ?
C51 C39 C38 107.6(7) . . ?
C51 C39 C62 114.5(7) . . ?
C62 C39 C38 109.8(7) . . ?
C4 C5 H5 127.3 . . ?
C6 C5 C4 105.4(8) . . ?
C6 C5 H5 127.3 . . ?
N10 C56 H56 107.4 . . ?
N10 C56 C61 111.1(8) . . ?
N10 C56 C57 112.7(8) . . ?
C61 C56 H56 107.4 . . ?
C61 C56 C57 110.7(8) . . ?
C57 C56 H56 107.4 . . ?
C46 C47 H47A 109.7 . . ?
C46 C47 H47B 109.7 . . ?
H47A C47 H47B 108.2 . . ?
C48 C47 C46 109.8(9) . . ?
C48 C47 H47A 109.7 . . ?
C48 C47 H47B 109.7 . . ?
N5 C26 C3 124.7(8) . . ?
N5 C26 C27 109.6(9) . . ?
C27 C26 C3 125.7(8) . . ?
N4 C19 C18 123.8(9) . . ?
N4 C19 H19 118.1 . . ?
C18 C19 H19 118.1 . . ?
C56 C61 H61A 109.1 . . ?
C56 C61 H61B 109.1 . . ?
H61A C61 H61B 107.8 . . ?
C60 C61 C56 112.5(10) . . ?
C60 C61 H61A 109.1 . . ?
C60 C61 H61B 109.1 . . ?
C9 C10 H10A 109.0 . . ?
C9 C10 H10B 109.0 . . ?
H10A C10 H10B 107.8 . . ?
C94 C10 C9 112.9(7) . . ?
C94 C10 H10A 109.0 . . ?
C94 C10 H10B 109.0 . . ?
C3 C2 H2A 108.9 . . ?
C3 C2 H2B 108.9 . . ?
H2A C2 H2B 107.7 . . ?
C1 C2 C3 113.5(8) . . ?
C1 C2 H2A 108.9 . . ?
C1 C2 H2B 108.9 . . ?
N15 C87 H87 117.1 . . ?
N15 C87 C86 125.8(9) . . ?
C86 C87 H87 117.1 . . ?
C7 C6 H6 126.2 . . ?
C5 C6 C7 107.5(8) . . ?
C5 C6 H6 126.2 . . ?
C10 C94 H94A 109.3 . . ?
C10 C94 H94B 109.3 . . ?
C10 C94 C12 111.4(7) . . ?
H94A C94 H94B 108.0 . . ?
C12 C94 H94A 109.3 . . ?
C12 C94 H94B 109.3 . . ?
N6 C30 C29 123.4(9) . . ?
N6 C30 H30 118.3 . . ?
C29 C30 H30 118.3 . . ?
C31 C36 H36A 109.0 . . ?
C31 C36 H36B 109.0 . . ?
C31 C36 C35 113.0(9) . . ?
H36A C36 H36B 107.8 . . ?
C35 C36 H36A 109.0 . . ?
C35 C36 H36B 109.0 . . ?
H34A C34 H34B 108.0 . . ?
C35 C34 H34A 109.4 . . ?
C35 C34 H34B 109.4 . . ?
C35 C34 C33 111.4(10) . . ?
C33 C34 H34A 109.4 . . ?
C33 C34 H34B 109.4 . . ?
H22A C22 H22B 107.8 . . ?
C23 C22 H22A 109.1 . . ?
C23 C22 H22B 109.1 . . ?
C23 C22 C21 112.6(9) . . ?
C21 C22 H22A 109.1 . . ?
C21 C22 H22B 109.1 . . ?
N4 C20 H20 107.9 . . ?
N4 C20 C21 111.2(7) . . ?
N4 C20 C25 112.3(8) . . ?
C21 C20 H20 107.9 . . ?
C25 C20 H20 107.9 . . ?
C25 C20 C21 109.6(8) . . ?
C81 C80 H80 120.8 . . ?
C79 C80 C81 118.3(10) . . ?
C79 C80 H80 120.8 . . ?
N14 C82 C81 124.1(9) . . ?
N14 C82 H82 117.9 . . ?
C81 C82 H82 117.9 . . ?
H24A C24 H24B 108.0 . . ?
C23 C24 H24A 109.5 . . ?
C23 C24 H24B 109.5 . . ?
C23 C24 C25 110.9(8) . . ?
C25 C24 H24A 109.5 . . ?
C25 C24 H24B 109.5 . . ?
N16 C62 C39 123.7(7) . . ?
N16 C62 C63 110.4(7) . . ?
C63 C62 C39 125.8(8) . . ?
C22 C23 C24 111.6(8) . . ?
C22 C23 H23A 109.3 . . ?
C22 C23 H23B 109.3 . . ?
C24 C23 H23A 109.3 . . ?
C24 C23 H23B 109.3 . . ?
H23A C23 H23B 108.0 . . ?
C22 C21 C20 110.2(8) . . ?
C22 C21 H21A 109.6 . . ?
C22 C21 H21B 109.6 . . ?
C20 C21 H21A 109.6 . . ?
C20 C21 H21B 109.6 . . ?
H21A C21 H21B 108.1 . . ?
N14 C78 H78 118.2 . . ?
N14 C78 C79 123.7(10) . . ?
C79 C78 H78 118.2 . . ?
C85 C86 H86 121.2 . . ?
C87 C86 C85 117.6(9) . . ?
C87 C86 H86 121.2 . . ?
C67 C72 H72A 109.3 . . ?
C67 C72 H72B 109.3 . . ?
C67 C72 C71 111.6(8) . . ?
H72A C72 H72B 108.0 . . ?
C71 C72 H72A 109.3 . . ?
C71 C72 H72B 109.3 . . ?
C20 C25 H25A 109.8 . . ?
C20 C25 H25B 109.8 . . ?
C24 C25 C20 109.6(8) . . ?
C24 C25 H25A 109.8 . . ?
C24 C25 H25B 109.8 . . ?
H25A C25 H25B 108.2 . . ?
C31 C32 H32A 109.5 . . ?
C31 C32 H32B 109.5 . . ?
C31 C32 C33 110.8(10) . . ?
H32A C32 H32B 108.1 . . ?
C33 C32 H32A 109.5 . . ?
C33 C32 H32B 109.5 . . ?
C2 C1 H1A 109.5 . . ?
C2 C1 H1B 109.5 . . ?
C2 C1 H1C 109.5 . . ?
H1A C1 H1B 109.5 . . ?
H1A C1 H1C 109.5 . . ?
H1B C1 H1C 109.5 . . ?
C64 C63 C62 107.1(8) . . ?
C64 C63 H63 126.5 . . ?
C62 C63 H63 126.5 . . ?
C36 C35 H35A 109.5 . . ?
C36 C35 H35B 109.5 . . ?
C34 C35 C36 110.6(10) . . ?
C34 C35 H35A 109.5 . . ?
C34 C35 H35B 109.5 . . ?
H35A C35 H35B 108.1 . . ?
C13 C12 C94 109.7(7) . . ?
C13 C12 H12A 109.7 . . ?
C13 C12 H12B 109.7 . . ?
C94 C12 H12A 109.7 . . ?
C94 C12 H12B 109.7 . . ?
H12A C12 H12B 108.2 . . ?
C80 C79 C78 119.2(11) . . ?
C80 C79 H79 120.4 . . ?
C78 C79 H79 120.4 . . ?
C38 C37 H37A 109.5 . . ?
C38 C37 H37B 109.5 . . ?
C38 C37 H37C 109.5 . . ?
H37A C37 H37B 109.5 . . ?
H37A C37 H37C 109.5 . . ?
H37B C37 H37C 109.5 . . ?
H70A C70 H70B 108.0 . . ?
C69 C70 H70A 109.4 . . ?
C69 C70 H70B 109.4 . . ?
C69 C70 C71 111.2(9) . . ?
C71 C70 H70A 109.4 . . ?
C71 C70 H70B 109.4 . . ?
C47 C48 H48A 109.7 . . ?
C47 C48 H48B 109.7 . . ?
H48A C48 H48B 108.2 . . ?
C49 C48 C47 109.6(9) . . ?
C49 C48 H48A 109.7 . . ?
C49 C48 H48B 109.7 . . ?
H58A C58 H58B 108.1 . . ?
C57 C58 H58A 109.6 . . ?
C57 C58 H58B 109.6 . . ?
C57 C58 C59 110.4(10) . . ?
C59 C58 H58A 109.6 . . ?
C59 C58 H58B 109.6 . . ?
C29 C28 H28 127.2 . . ?
C27 C28 C29 105.7(9) . . ?
C27 C28 H28 127.2 . . ?
C26 C27 H27 126.1 . . ?
C28 C27 C26 107.8(9) . . ?
C28 C27 H27 126.1 . . ?
C50 C49 H49A 109.4 . . ?
C50 C49 H49B 109.4 . . ?
C48 C49 C50 111.3(9) . . ?
C48 C49 H49A 109.4 . . ?
C48 C49 H49B 109.4 . . ?
H49A C49 H49B 108.0 . . ?
C56 C57 H57A 109.6 . . ?
C56 C57 H57B 109.6 . . ?
C58 C57 C56 110.3(9) . . ?
C58 C57 H57A 109.6 . . ?
C58 C57 H57B 109.6 . . ?
H57A C57 H57B 108.1 . . ?
C58 C59 H59A 109.2 . . ?
C58 C59 H59B 109.2 . . ?
H59A C59 H59B 107.9 . . ?
C60 C59 C58 112.1(11) . . ?
C60 C59 H59A 109.2 . . ?
C60 C59 H59B 109.2 . . ?
C67 C68 H68A 109.3 . . ?
C67 C68 H68B 109.3 . . ?
C67 C68 C69 111.7(8) . . ?
H68A C68 H68B 107.9 . . ?
C69 C68 H68A 109.3 . . ?
C69 C68 H68B 109.3 . . ?
C70 C69 C68 110.8(9) . . ?
C70 C69 H69A 109.5 . . ?
C70 C69 H69B 109.5 . . ?
C68 C69 H69A 109.5 . . ?
C68 C69 H69B 109.5 . . ?
H69A C69 H69B 108.1 . . ?
C34 C33 C32 112.0(10) . . ?
C34 C33 H33A 109.2 . . ?
C34 C33 H33B 109.2 . . ?
C32 C33 H33A 109.2 . . ?
C32 C33 H33B 109.2 . . ?
H33A C33 H33B 107.9 . . ?
C72 C71 H71A 109.6 . . ?
C72 C71 H71B 109.6 . . ?
C70 C71 C72 110.2(10) . . ?
C70 C71 H71A 109.6 . . ?
C70 C71 H71B 109.6 . . ?
H71A C71 H71B 108.1 . . ?
C61 C60 C59 111.6(10) . . ?
C61 C60 H60A 109.3 . . ?
C61 C60 H60B 109.3 . . ?
C59 C60 H60A 109.3 . . ?
C59 C60 H60B 109.3 . . ?
H60A C60 H60B 108.0 . . ?
U2 O1 Y2 108.9(3) . . ?
H88A C88 H88B 109.5 . . ?
H88A C88 H88C 109.5 . . ?
H88B C88 H88C 109.5 . . ?
C89 C88 H88A 109.5 . . ?
C89 C88 H88B 109.5 . . ?
C89 C88 H88C 109.5 . . ?
C88 C89 H89A 108.6 . . ?
C88 C89 H89B 108.6 . . ?
H89A C89 H89B 107.5 . . ?
C90 C89 C88 114.8(18) . . ?
C90 C89 H89A 108.6 . . ?
C90 C89 H89B 108.6 . . ?
C89 C90 H90A 109.0 . . ?
C89 C90 H90B 109.0 . . ?
C89 C90 C91 113.1(18) . . ?
H90A C90 H90B 107.8 . . ?
C91 C90 H90A 109.0 . . ?
C91 C90 H90B 109.0 . . ?
C90 C91 H91A 108.2 . . ?
C90 C91 H91B 108.2 . . ?
H91A C91 H91B 107.3 . . ?
C92 C91 C90 116.5(19) . . ?
C92 C91 H91A 108.2 . . ?
C92 C91 H91B 108.2 . . ?
C91 C92 H92A 108.5 . . ?
C91 C92 H92B 108.5 . . ?
C91 C92 C93 115.0(18) . . ?
H92A C92 H92B 107.5 . . ?
C93 C92 H92A 108.5 . . ?
C93 C92 H92B 108.5 . . ?
C92 C93 H93A 109.5 . . ?
C92 C93 H93B 109.5 . . ?
C92 C93 H93C 109.5 . . ?
H93A C93 H93B 109.5 . . ?
H93A C93 H93C 109.5 . . ?
H93B C93 H93C 109.5 . . ?

loop_
_geom_bond_atom_site_label_1
_geom_bond_atom_site_label_2
_geom_bond_distance
_geom_bond_site_symmetry_2
_geom_bond_publ_flag
U2 O3 2.177(6) . ?
U2 O2 2.242(6) . ?
U2 N2 2.584(6) . ?
U2 N1 2.535(7) . ?
U2 C17 3.063(9) . ?
U2 C18 3.042(9) . ?
U2 O1 2.013(6) . ?
U1 O3 2.285(6) . ?
U1 O2 2.223(5) . ?
U1 O4 2.038(6) . ?
U1 N8 2.576(7) . ?
U1 N13 2.826(7) . ?
U1 N7 2.536(7) . ?
U1 C52 3.061(9) . ?
Y2 O2 2.198(6) . ?
Y2 N9 2.432(7) . ?
Y2 N15 2.630(7) . ?
Y2 N12 2.496(7) . ?
Y2 N10 2.546(7) . ?
Y2 N16 2.376(7) . ?
Y2 O1 2.240(6) . ?
Y1 O3 2.210(5) . ?
Y1 O4 2.187(6) . ?
Y1 N3 2.440(7) . ?
Y1 N5 2.412(7) . ?
Y1 N4 2.621(8) . ?
Y1 N6 2.485(8) . ?
Y1 N14 2.538(7) . ?
N8 C45 1.476(11) . ?
N8 C44 1.289(11) . ?
N2 C9 1.476(11) . ?
N2 C8 1.297(11) . ?
N13 C73 1.338(11) . ?
N13 C77 1.345(11) . ?
N3 C18 1.383(12) . ?
N3 C15 1.367(11) . ?
N1 C4 1.349(11) . ?
N1 C7 1.382(11) . ?
N7 C43 1.376(10) . ?
N7 C40 1.360(11) . ?
N9 C54 1.385(11) . ?
N9 C51 1.350(11) . ?
N5 C29 1.378(12) . ?
N5 C26 1.363(11) . ?
N4 C19 1.289(11) . ?
N4 C20 1.480(11) . ?
C17 H17 1.0000 . ?
C17 C18 1.406(12) . ?
C17 C16 1.390(14) . ?
N15 C83 1.353(12) . ?
N15 C87 1.331(12) . ?
N12 C66 1.296(12) . ?
N12 C67 1.475(11) . ?
N10 C55 1.296(11) . ?
N10 C56 1.473(12) . ?
N6 C31 1.483(12) . ?
N6 C30 1.298(12) . ?
C9 H9 1.0000 . ?
C9 C14 1.530(11) . ?
C9 C10 1.530(11) . ?
C43 C44 1.409(12) . ?
C43 C42 1.403(12) . ?
N16 C65 1.388(10) . ?
N16 C62 1.369(11) . ?
C18 C19 1.432(12) . ?
C15 C16 1.396(13) . ?
C15 C3 1.526(13) . ?
C53 H53 0.9500 . ?
C53 C52 1.403(12) . ?
C53 C54 1.395(12) . ?
C40 C41 1.410(11) . ?
C40 C39 1.518(12) . ?
C45 H45 1.0000 . ?
C45 C50 1.525(11) . ?
C45 C46 1.533(12) . ?
C14 H14A 0.9900 . ?
C14 H14B 0.9900 . ?
C14 C13 1.512(12) . ?
C73 H73 0.9500 . ?
C73 C74 1.391(12) . ?
N14 C82 1.340(11) . ?
N14 C78 1.319(13) . ?
C55 H55 0.9500 . ?
C55 C54 1.422(13) . ?
C4 C3 1.532(12) . ?
C4 C5 1.415(13) . ?
C8 H8 0.9500 . ?
C8 C7 1.400(13) . ?
C44 H44 0.9500 . ?
C52 H52 0.9500 . ?
C52 C51 1.415(11) . ?
C13 H13A 0.9900 . ?
C13 H13B 0.9900 . ?
C13 C12 1.534(11) . ?
C7 C6 1.398(13) . ?
C66 H66 0.9500 . ?
C66 C65 1.426(12) . ?
C16 H16 0.9500 . ?
C76 H76 0.9500 . ?
C76 C77 1.381(12) . ?
C76 C75 1.379(12) . ?
C50 H50A 0.9900 . ?
C50 H50B 0.9900 . ?
C50 C49 1.539(14) . ?
C31 H31 1.0000 . ?
C31 C36 1.509(14) . ?
C31 C32 1.528(14) . ?
C81 H81 0.9500 . ?
C81 C80 1.376(16) . ?
C81 C82 1.371(13) . ?
C77 H77 0.9500 . ?
C42 H42 0.9500 . ?
C42 C41 1.391(12) . ?
C67 H67 1.0000 . ?
C67 C72 1.533(13) . ?
C67 C68 1.516(12) . ?
C84 H84 0.9500 . ?
C84 C85 1.367(14) . ?
C84 C83 1.382(13) . ?
C65 C64 1.387(13) . ?
C75 H75 0.9500 . ?
C75 C74 1.372(14) . ?
C64 H64 0.9500 . ?
C64 C63 1.389(12) . ?
C41 H41 0.9500 . ?
C38 H38A 0.9900 . ?
C38 H38B 0.9900 . ?
C38 C39 1.541(12) . ?
C38 C37 1.525(13) . ?
C85 H85 0.9500 . ?
C85 C86 1.391(14) . ?
C74 H74 0.9500 . ?
C83 H83 0.9500 . ?
C3 C26 1.509(13) . ?
C3 C2 1.557(13) . ?
C46 H46A 0.9900 . ?
C46 H46B 0.9900 . ?
C46 C47 1.532(13) . ?
C51 C39 1.518(11) . ?
C29 C30 1.421(13) . ?
C29 C28 1.392(14) . ?
C39 C62 1.524(11) . ?
C5 H5 0.9500 . ?
C5 C6 1.394(13) . ?
C56 H56 1.0000 . ?
C56 C61 1.513(14) . ?
C56 C57 1.538(13) . ?
C47 H47A 0.9900 . ?
C47 H47B 0.9900 . ?
C47 C48 1.522(15) . ?
C26 C27 1.399(14) . ?
C19 H19 0.9500 . ?
C61 H61A 0.9900 . ?
C61 H61B 0.9900 . ?
C61 C60 1.504(15) . ?
C10 H10A 0.9900 . ?
C10 H10B 0.9900 . ?
C10 C94 1.508(12) . ?
C2 H2A 0.9900 . ?
C2 H2B 0.9900 . ?
C2 C1 1.534(13) . ?
C87 H87 0.9500 . ?
C87 C86 1.370(13) . ?
C6 H6 0.9500 . ?
C94 H94A 0.9900 . ?
C94 H94B 0.9900 . ?
C94 C12 1.536(12) . ?
C30 H30 0.9500 . ?
C36 H36A 0.9900 . ?
C36 H36B 0.9900 . ?
C36 C35 1.529(14) . ?
C34 H34A 0.9900 . ?
C34 H34B 0.9900 . ?
C34 C35 1.505(18) . ?
C34 C33 1.522(19) . ?
C22 H22A 0.9900 . ?
C22 H22B 0.9900 . ?
C22 C23 1.495(16) . ?
C22 C21 1.523(14) . ?
C20 H20 1.0000 . ?
C20 C21 1.533(13) . ?
C20 C25 1.524(13) . ?
C80 H80 0.9500 . ?
C80 C79 1.358(16) . ?
C82 H82 0.9500 . ?
C24 H24A 0.9900 . ?
C24 H24B 0.9900 . ?
C24 C23 1.512(14) . ?
C24 C25 1.522(13) . ?
C62 C63 1.406(12) . ?
C23 H23A 0.9900 . ?
C23 H23B 0.9900 . ?
C21 H21A 0.9900 . ?
C21 H21B 0.9900 . ?
C78 H78 0.9500 . ?
C78 C79 1.388(15) . ?
C86 H86 0.9500 . ?
C72 H72A 0.9900 . ?
C72 H72B 0.9900 . ?
C72 C71 1.544(14) . ?
C25 H25A 0.9900 . ?
C25 H25B 0.9900 . ?
C32 H32A 0.9900 . ?
C32 H32B 0.9900 . ?
C32 C33 1.538(15) . ?
C1 H1A 0.9800 . ?
C1 H1B 0.9800 . ?
C1 H1C 0.9800 . ?
C63 H63 0.9500 . ?
C35 H35A 0.9900 . ?
C35 H35B 0.9900 . ?
C12 H12A 0.9900 . ?
C12 H12B 0.9900 . ?
C79 H79 0.9500 . ?
C37 H37A 0.9800 . ?
C37 H37B 0.9800 . ?
C37 H37C 0.9800 . ?
C70 H70A 0.9900 . ?
C70 H70B 0.9900 . ?
C70 C69 1.512(16) . ?
C70 C71 1.524(16) . ?
C48 H48A 0.9900 . ?
C48 H48B 0.9900 . ?
C48 C49 1.520(15) . ?
C58 H58A 0.9900 . ?
C58 H58B 0.9900 . ?
C58 C57 1.518(15) . ?
C58 C59 1.527(18) . ?
C28 H28 0.9500 . ?
C28 C27 1.387(15) . ?
C27 H27 0.9500 . ?
C49 H49A 0.9900 . ?
C49 H49B 0.9900 . ?
C57 H57A 0.9900 . ?
C57 H57B 0.9900 . ?
C59 H59A 0.9900 . ?
C59 H59B 0.9900 . ?
C59 C60 1.510(17) . ?
C68 H68A 0.9900 . ?
C68 H68B 0.9900 . ?
C68 C69 1.538(13) . ?
C69 H69A 0.9900 . ?
C69 H69B 0.9900 . ?
C33 H33A 0.9900 . ?
C33 H33B 0.9900 . ?
C71 H71A 0.9900 . ?
C71 H71B 0.9900 . ?
C60 H60A 0.9900 . ?
C60 H60B 0.9900 . ?
C88 H88A 0.9800 . ?
C88 H88B 0.9800 . ?
C88 H88C 0.9800 . ?
C88 C89 1.515(13) . ?
C89 H89A 0.9900 . ?
C89 H89B 0.9900 . ?
C89 C90 1.512(13) . ?
C90 H90A 0.9900 . ?
C90 H90B 0.9900 . ?
C90 C91 1.519(13) . ?
C91 H91A 0.9900 . ?
C91 H91B 0.9900 . ?
C91 C92 1.503(13) . ?
C92 H92A 0.9900 . ?
C92 H92B 0.9900 . ?
C92 C93 1.516(13) . ?
C93 H93A 0.9800 . ?
C93 H93B 0.9800 . ?
C93 H93C 0.9800 . ?

loop_
_geom_torsion_atom_site_label_1
_geom_torsion_atom_site_label_2
_geom_torsion_atom_site_label_3
_geom_torsion_atom_site_label_4
_geom_torsion
_geom_torsion_site_symmetry_1
_geom_torsion_site_symmetry_2
_geom_torsion_site_symmetry_3
_geom_torsion_site_symmetry_4
_geom_torsion_publ_flag
U2 N2 C9 C14 -89.8(7) . . . . ?
U2 N2 C9 C10 145.5(6) . . . . ?
U2 N2 C8 C7 0.0(11) . . . . ?
U2 N1 C4 C3 1.0(13) . . . . ?
U2 N1 C4 C5 178.1(7) . . . . ?
U2 N1 C7 C8 -2.8(11) . . . . ?
U2 N1 C7 C6 -179.4(6) . . . . ?
U2 C17 C18 N3 72.6(6) . . . . ?
U2 C17 C18 C19 -111.5(10) . . . . ?
U2 C17 C16 C15 -70.9(7) . . . . ?
U2 C18 C19 N4 81.6(10) . . . . ?
U1 N8 C45 C50 -94.4(8) . . . . ?
U1 N8 C45 C46 141.9(6) . . . . ?
U1 N8 C44 C43 2.7(10) . . . . ?
U1 N13 C73 C74 174.2(7) . . . . ?
U1 N13 C77 C76 -175.6(7) . . . . ?
U1 N7 C43 C44 -9.1(9) . . . . ?
U1 N7 C43 C42 174.2(5) . . . . ?
U1 N7 C40 C41 -172.7(6) . . . . ?
U1 N7 C40 C39 12.0(12) . . . . ?
U1 C52 C51 N9 -76.8(6) . . . . ?
U1 C52 C51 C39 102.0(7) . . . . ?
Y2 N9 C54 C53 -146.8(6) . . . . ?
Y2 N9 C54 C55 30.8(9) . . . . ?
Y2 N9 C51 C52 135.8(6) . . . . ?
Y2 N9 C51 C39 -43.0(11) . . . . ?
Y2 N15 C83 C84 168.3(7) . . . . ?
Y2 N15 C87 C86 -165.8(7) . . . . ?
Y2 N12 C66 C65 -8.8(10) . . . . ?
Y2 N12 C67 C72 -56.3(9) . . . . ?
Y2 N12 C67 C68 178.9(6) . . . . ?
Y2 N10 C55 C54 -15.4(10) . . . . ?
Y2 N10 C56 C61 -2.7(12) . . . . ?
Y2 N10 C56 C57 122.1(8) . . . . ?
Y2 N16 C65 C66 12.1(9) . . . . ?
Y2 N16 C65 C64 -168.8(6) . . . . ?
Y2 N16 C62 C39 -20.0(13) . . . . ?
Y2 N16 C62 C63 163.7(6) . . . . ?
Y1 N3 C18 U2 -82.7(3) . . . . ?
Y1 N3 C18 C17 -154.5(6) . . . . ?
Y1 N3 C18 C19 29.1(10) . . . . ?
Y1 N3 C15 C16 146.3(7) . . . . ?
Y1 N3 C15 C3 -33.0(13) . . . . ?
Y1 N5 C29 C30 5.3(12) . . . . ?
Y1 N5 C29 C28 -174.6(8) . . . . ?
Y1 N5 C26 C3 -12.4(16) . . . . ?
Y1 N5 C26 C27 171.5(8) . . . . ?
Y1 N4 C19 C18 -14.7(11) . . . . ?
Y1 N4 C20 C21 108.1(9) . . . . ?
Y1 N4 C20 C25 -15.0(12) . . . . ?
Y1 N6 C31 C36 113.7(8) . . . . ?
Y1 N6 C31 C32 -120.4(8) . . . . ?
Y1 N6 C30 C29 -3.1(12) . . . . ?
Y1 N14 C82 C81 -179.2(8) . . . . ?
Y1 N14 C78 C79 177.7(11) . . . . ?
N8 C45 C50 C49 175.9(8) . . . . ?
N8 C45 C46 C47 -176.6(8) . . . . ?
N2 C9 C14 C13 178.6(7) . . . . ?
N2 C9 C10 C94 175.8(7) . . . . ?
N2 C8 C7 N1 1.9(13) . . . . ?
N2 C8 C7 C6 177.5(9) . . . . ?
N13 C73 C74 C75 2.2(15) . . . . ?
N3 C18 C19 N4 -8.9(13) . . . . ?
N3 C15 C16 C17 -0.4(11) . . . . ?
N3 C15 C3 C4 119.9(9) . . . . ?
N3 C15 C3 C26 -0.4(13) . . . . ?
N3 C15 C3 C2 -124.0(9) . . . . ?
N1 C4 C3 C15 -24.1(11) . . . . ?
N1 C4 C3 C26 101.9(10) . . . . ?
N1 C4 C3 C2 -140.4(9) . . . . ?
N1 C4 C5 C6 0.9(12) . . . . ?
N1 C7 C6 C5 1.4(11) . . . . ?
N7 C43 C44 N8 4.5(12) . . . . ?
N7 C43 C42 C41 0.9(9) . . . . ?
N7 C40 C41 C42 -0.3(9) . . . . ?
N7 C40 C39 C38 -139.3(7) . . . . ?
N7 C40 C39 C51 -21.9(10) . . . . ?
N7 C40 C39 C62 102.3(8) . . . . ?
N9 C51 C39 C40 120.2(8) . . . . ?
N9 C51 C39 C38 -121.5(8) . . . . ?
N9 C51 C39 C62 0.8(11) . . . . ?
N5 C29 C30 N6 -1.4(16) . . . . ?
N5 C29 C28 C27 1.0(14) . . . . ?
N5 C26 C27 C28 0.8(14) . . . . ?
N4 C20 C21 C22 177.8(9) . . . . ?
N4 C20 C25 C24 -176.0(8) . . . . ?
C17 C18 C19 N4 175.5(9) . . . . ?
N15 C87 C86 C85 -2.8(15) . . . . ?
N12 C66 C65 N16 -1.9(12) . . . . ?
N12 C66 C65 C64 179.3(9) . . . . ?
N12 C67 C72 C71 174.7(8) . . . . ?
N12 C67 C68 C69 -179.4(8) . . . . ?
N10 C55 C54 N9 -10.3(13) . . . . ?
N10 C55 C54 C53 166.8(9) . . . . ?
N10 C56 C61 C60 -179.1(9) . . . . ?
N10 C56 C57 C58 178.2(9) . . . . ?
N6 C31 C36 C35 -178.3(9) . . . . ?
N6 C31 C32 C33 179.8(9) . . . . ?
C9 N2 C8 C7 -175.8(8) . . . . ?
C9 C14 C13 C12 57.5(9) . . . . ?
C9 C10 C94 C12 -54.7(10) . . . . ?
C43 N7 C40 C41 0.8(8) . . . . ?
C43 N7 C40 C39 -174.5(7) . . . . ?
C43 C42 C41 C40 -0.4(9) . . . . ?
N16 C65 C64 C63 1.3(10) . . . . ?
N16 C62 C63 C64 -0.1(10) . . . . ?
C18 N3 C15 C16 -0.2(10) . . . . ?
C18 N3 C15 C3 -179.5(8) . . . . ?
C18 C17 C16 C15 0.8(10) . . . . ?
C15 N3 C18 U2 72.5(6) . . . . ?
C15 N3 C18 C17 0.7(10) . . . . ?
C15 N3 C18 C19 -175.6(8) . . . . ?
C15 C3 C26 N5 21.4(14) . . . . ?
C15 C3 C26 C27 -163.1(10) . . . . ?
C15 C3 C2 C1 66.7(11) . . . . ?
C53 C52 C51 N9 1.9(10) . . . . ?
C53 C52 C51 C39 -179.4(8) . . . . ?
C40 N7 C43 C44 175.6(7) . . . . ?
C40 N7 C43 C42 -1.1(9) . . . . ?
C40 C39 C62 N16 -91.8(9) . . . . ?
C40 C39 C62 C63 83.9(10) . . . . ?
C45 N8 C44 C43 -173.9(7) . . . . ?
C45 C50 C49 C48 58.1(12) . . . . ?
C45 C46 C47 C48 -59.5(11) . . . . ?
C14 C9 C10 C94 51.9(10) . . . . ?
C14 C13 C12 C94 -58.0(10) . . . . ?
C73 N13 C77 C76 1.4(14) . . . . ?
N14 C78 C79 C80 1(2) . . . . ?
C55 N10 C56 C61 162.7(8) . . . . ?
C55 N10 C56 C57 -72.5(11) . . . . ?
C4 N1 C7 C8 175.8(8) . . . . ?
C4 N1 C7 C6 -0.8(10) . . . . ?
C4 C3 C26 N5 -98.3(11) . . . . ?
C4 C3 C26 C27 77.2(13) . . . . ?
C4 C3 C2 C1 -178.2(9) . . . . ?
C4 C5 C6 C7 -1.3(11) . . . . ?
C8 N2 C9 C14 85.7(9) . . . . ?
C8 N2 C9 C10 -39.0(11) . . . . ?
C8 C7 C6 C5 -174.6(10) . . . . ?
C44 N8 C45 C50 81.7(9) . . . . ?
C44 N8 C45 C46 -41.9(10) . . . . ?
C44 C43 C42 C41 -175.4(8) . . . . ?
C52 C53 C54 N9 0.7(10) . . . . ?
C52 C53 C54 C55 -176.6(9) . . . . ?
C52 C51 C39 C40 -58.3(10) . . . . ?
C52 C51 C39 C38 60.0(10) . . . . ?
C52 C51 C39 C62 -177.7(8) . . . . ?
C7 N1 C4 C3 -177.2(8) . . . . ?
C7 N1 C4 C5 -0.1(11) . . . . ?
C54 N9 C51 C52 -1.4(9) . . . . ?
C54 N9 C51 C39 179.8(7) . . . . ?
C54 C53 C52 U1 81.2(6) . . . . ?
C54 C53 C52 C51 -1.5(10) . . . . ?
C66 N12 C67 C72 120.8(9) . . . . ?
C66 N12 C67 C68 -4.0(12) . . . . ?
C66 C65 C64 C63 -179.8(9) . . . . ?
C16 C17 C18 U2 -73.6(6) . . . . ?
C16 C17 C18 N3 -1.0(10) . . . . ?
C16 C17 C18 C19 174.9(9) . . . . ?
C16 C15 C3 C4 -59.3(11) . . . . ?
C16 C15 C3 C26 -179.6(9) . . . . ?
C16 C15 C3 C2 56.8(11) . . . . ?
C76 C75 C74 C73 0.7(15) . . . . ?
C50 C45 C46 C47 59.0(10) . . . . ?
C31 N6 C30 C29 177.2(9) . . . . ?
C31 C36 C35 C34 -55.6(13) . . . . ?
C31 C32 C33 C34 54.4(14) . . . . ?
C81 C80 C79 C78 0(2) . . . . ?
C77 N13 C73 C74 -3.2(14) . . . . ?
C77 C76 C75 C74 -2.3(15) . . . . ?
C42 C43 C44 N8 -179.6(8) . . . . ?
C67 N12 C66 C65 173.8(7) . . . . ?
C67 C72 C71 C70 56.4(12) . . . . ?
C67 C68 C69 C70 -57.0(11) . . . . ?
C84 C85 C86 C87 0.0(14) . . . . ?
C65 N16 C62 C39 177.1(8) . . . . ?
C65 N16 C62 C63 0.8(9) . . . . ?
C65 C64 C63 C62 -0.7(10) . . . . ?
C75 C76 C77 N13 1.3(15) . . . . ?
C41 C40 C39 C38 46.3(10) . . . . ?
C41 C40 C39 C51 163.6(7) . . . . ?
C41 C40 C39 C62 -72.2(10) . . . . ?
C38 C39 C62 N16 150.2(8) . . . . ?
C38 C39 C62 C63 -34.1(11) . . . . ?
C85 C84 C83 N15 0.4(15) . . . . ?
C83 N15 C87 C86 4.2(13) . . . . ?
C83 C84 C85 C86 1.0(14) . . . . ?
C3 C15 C16 C17 178.9(8) . . . . ?
C3 C4 C5 C6 177.6(9) . . . . ?
C3 C26 C27 C28 -175.3(11) . . . . ?
C46 C45 C50 C49 -57.5(10) . . . . ?
C46 C47 C48 C49 58.1(12) . . . . ?
C51 N9 C54 C53 0.5(10) . . . . ?
C51 N9 C54 C55 178.1(8) . . . . ?
C51 C39 C62 N16 29.1(11) . . . . ?
C51 C39 C62 C63 -155.3(8) . . . . ?
C29 N5 C26 C3 175.9(9) . . . . ?
C29 N5 C26 C27 -0.2(12) . . . . ?
C29 C28 C27 C26 -1.1(15) . . . . ?
C39 C40 C41 C42 174.6(7) . . . . ?
C39 C62 C63 C64 -176.2(8) . . . . ?
C5 C4 C3 C15 159.4(10) . . . . ?
C5 C4 C3 C26 -74.6(12) . . . . ?
C5 C4 C3 C2 43.1(14) . . . . ?
C56 N10 C55 C54 175.7(8) . . . . ?
C56 C61 C60 C59 -53.5(15) . . . . ?
C47 C48 C49 C50 -58.0(13) . . . . ?
C26 N5 C29 C30 179.4(9) . . . . ?
C26 N5 C29 C28 -0.5(12) . . . . ?
C26 C3 C2 C1 -61.3(12) . . . . ?
C19 N4 C20 C21 -85.9(10) . . . . ?
C19 N4 C20 C25 151.0(8) . . . . ?
C61 C56 C57 C58 -56.7(12) . . . . ?
C10 C9 C14 C13 -53.6(9) . . . . ?
C10 C94 C12 C13 57.0(10) . . . . ?
C2 C3 C26 N5 144.5(9) . . . . ?
C2 C3 C26 C27 -40.0(14) . . . . ?
C87 N15 C83 C84 -2.9(13) . . . . ?
C30 N6 C31 C36 -66.7(11) . . . . ?
C30 N6 C31 C32 59.3(12) . . . . ?
C30 C29 C28 C27 -178.8(11) . . . . ?
C36 C31 C32 C33 -53.6(12) . . . . ?
C20 N4 C19 C18 175.4(8) . . . . ?
C80 C81 C82 N14 2.1(18) . . . . ?
C82 N14 C78 C79 0.2(19) . . . . ?
C82 C81 C80 C79 -1(2) . . . . ?
C62 N16 C65 C66 179.7(7) . . . . ?
C62 N16 C65 C64 -1.3(9) . . . . ?
C23 C22 C21 C20 54.7(13) . . . . ?
C23 C24 C25 C20 -58.8(11) . . . . ?
C21 C22 C23 C24 -53.5(13) . . . . ?
C21 C20 C25 C24 59.9(10) . . . . ?
C78 N14 C82 C81 -1.7(16) . . . . ?
C72 C67 C68 C69 56.2(11) . . . . ?
C25 C20 C21 C22 -57.5(11) . . . . ?
C25 C24 C23 C22 55.3(12) . . . . ?
C32 C31 C36 C35 54.9(12) . . . . ?
C35 C34 C33 C32 -55.6(14) . . . . ?
C37 C38 C39 C40 -179.8(7) . . . . ?
C37 C38 C39 C51 61.8(9) . . . . ?
C37 C38 C39 C62 -63.4(10) . . . . ?
C58 C59 C60 C61 53.7(17) . . . . ?
C28 C29 C30 N6 178.4(12) . . . . ?
C57 C56 C61 C60 55.0(13) . . . . ?
C57 C58 C59 C60 -55.9(15) . . . . ?
C59 C58 C57 C56 57.0(13) . . . . ?
C68 C67 C72 C71 -56.3(11) . . . . ?
C69 C70 C71 C72 -56.3(13) . . . . ?
C33 C34 C35 C36 55.0(13) . . . . ?
C71 C70 C69 C68 56.5(12) . . . . ?
C88 C89 C90 C91 174(3) . . . . ?
C89 C90 C91 C92 167(3) . . . . ?
C90 C91 C92 C93 168(3) . . . . ?

loop_
_exptl_oxdiff_crystal_face_indexfrac_h
_exptl_oxdiff_crystal_face_indexfrac_k
_exptl_oxdiff_crystal_face_indexfrac_l
_exptl_oxdiff_crystal_face_x
_exptl_oxdiff_crystal_face_y
_exptl_oxdiff_crystal_face_z
0.1215 -22.4312 -0.6241 -0.3332 -0.9426 0.0232
-17.0773 -0.2434 -3.2340 0.0164 0.0489 -0.9987
-1.2412 22.2572 0.4075 0.3319 0.9391 -0.0886
-0.7859 -1.2705 -33.9807 0.9724 -0.2329 -0.0089
-2.1047 1.0140 32.9903 -0.9601 0.2298 -0.1595
0.5004 -1.1635 -33.6598 0.9703 -0.2325 0.0662
1.2650 -22.4933 -3.9462 -0.2318 -0.9682 0.0939
-16.8504 2.1624 -2.5670 0.0356 0.1522 -0.9877
0.0909 22.7025 4.2238 0.2329 0.9724 -0.0148
16.8967 5.4725 3.9902 0.0427 0.1748 0.9837
2.4044 1.3991 34.1125 -0.9672 0.2318 0.1037
-1.0807 15.9096 27.5935 -0.5637 0.8194 -0.1038
11.6112 -10.9611 16.6883 -0.6104 -0.4207 0.6712
